data_7248302
loop_
_publ_author_name
'Zou, Yao'
'Meng, Xin'
'Zhang, Baoxi'
'Yu, Hongmei'
'He, Guorong'
'Gong, Ningbo'
'Lu, Yang'
'Du, Guanhua'

_publ_section_title
;
 Gefitinib salts/cocrystals with phenolic acids as a promising solid-state
 approach to improve solubility
;
_journal_issue 15
_journal_name_full CrystEngComm
_journal_page_first 2112
_journal_page_last 2122
_journal_paper_doi 10.1039/D4CE00039K
_journal_volume 26
_journal_year 2024
_chemical_formula_moiety 'C22 H25 Cl F N4 O3, C22 H26 Cl F N4 O3, 3(C7 H5 O3), C7 H6 O3'
_chemical_formula_sum 'C72 H72 Cl2 F2 N8 O18'
_chemical_formula_weight 1446.28
_space_group_crystal_system orthorhombic
_space_group_IT_number 19
_space_group_name_Hall 'P 2ac 2ab'
_space_group_name_H-M_alt 'P 21 21 21'
_atom_sites_solution_hydrogens geom
_audit_creation_date 2023-12-12
_audit_creation_method
;
Olex2 1.5
(compiled 2023.08.24 svn.re1ec1418 for OlexSys, GUI svn.r6817)
;
_audit_update_record
;
2023-12-27 deposited with the CCDC.	2024-03-11 downloaded from the CCDC.
;
_cell_angle_alpha 90
_cell_angle_beta 90
_cell_angle_gamma 90
_cell_formula_units_Z 4
_cell_length_a 14.45160(10)
_cell_length_b 18.00040(10)
_cell_length_c 26.7026(2)
_cell_measurement_reflns_used 63909
_cell_measurement_temperature 301.92(14)
_cell_measurement_theta_max 75.9190
_cell_measurement_theta_min 2.9240
_cell_volume 6946.27(8)
_computing_cell_refinement 'CrysAlisPro 1.171.42.92a (Rigaku OD, 2023)'
_computing_data_collection 'CrysAlisPro 1.171.42.92a (Rigaku OD, 2023)'
_computing_data_reduction 'CrysAlisPro 1.171.42.92a (Rigaku OD, 2023)'
_computing_molecular_graphics 'Olex2 1.5 (Dolomanov et al., 2009)'
_computing_publication_material 'Olex2 1.5 (Dolomanov et al., 2009)'
_computing_structure_refinement 'SHELXL 2018/3 (Sheldrick, 2015)'
_computing_structure_solution 'SHELXT 2014/5 (Sheldrick, 2014)'
_diffrn_ambient_environment air
_diffrn_ambient_temperature 301.92(14)
_diffrn_detector 'Hybrid Pixel Array Detector'
_diffrn_detector_area_resol_mean 10.0000
_diffrn_detector_type HyPix
_diffrn_measured_fraction_theta_full 1.000
_diffrn_measured_fraction_theta_max 0.990
_diffrn_measurement_details
;
List of Runs (angles in degrees, time in seconds):

  # Type    Start    End  Width  t~exp~   \w     \q     \k     \f   Frames
#--------------------------------------------------------------------------
  1  \w    -23.00  29.00   0.50    0.16    --  -46.87  19.00  60.00  104
  2  \w    -40.00  26.00   0.50    0.16    --  -46.87  38.00 -60.00  132
  3  \w    -23.00  29.00   0.50    0.16    --  -46.87  19.00 -90.00  104
  4  \w    -23.00  29.00   0.50    0.16    --  -46.87  19.00-180.00  104
  5  \w     74.00 100.00   0.50    0.62    --  104.56 -95.00-120.00   52
  6  \w     35.00 115.00   0.50    0.16    --   46.87-157.00-146.00  160
  7  \w     35.00 134.00   0.50    0.62    --  104.56-157.00-146.00  198
  8  \w     37.00 103.00   0.50    0.62    --  104.56-125.00-150.00  132
  9  \w     52.00 110.00   0.50    0.62    --  104.56-125.00-120.00  116
 10  \w     16.00  90.00   0.50    0.16    --   46.87-120.00   8.00  148
 11  \w     35.00 111.00   0.50    0.62    --  104.56-125.00 -90.00  152
 12  \w     37.00 111.00   0.50    0.62    --  104.56-125.00 -30.00  148
 13  \w     35.00 110.00   0.50    0.62    --  104.56-120.00   8.00  150
 14  \w     48.00 102.00   0.50    0.62    --  104.56 -95.00  30.00  108
 15  \w     34.00  63.00   0.50    0.62    --  104.56 -77.00   0.00   58
 16  \w     33.00  70.00   0.50    0.62    --  104.56 -61.00  30.00   74
 17  \w     39.00  73.00   0.50    0.62    --  104.56 -61.00  60.00   68
 18  \w     73.00  98.00   0.50    0.62    --  104.56 -77.00   0.00   50
 19  \w     32.00  57.00   0.50    0.62    --  104.56 -61.00 -30.00   50
 20  \w     33.00  71.00   0.50    0.62    --  104.56 -61.00-180.00   76
 21  \w     95.00 176.00   0.50    0.62    --  104.56  30.00 -90.00  162
 22  \w     92.00 169.00   0.50    0.62    --  104.56  45.00-180.00  154
 23  \w     35.00 120.00   0.50    0.16    --   46.87  38.00-150.00  170
 24  \w     24.00 118.00   0.50    0.16    --   46.87  77.00  90.00  188
 25  \w     89.00 175.00   0.50    0.62    --  104.56  61.00 120.00  172
 26  \w     83.00 174.00   0.50    0.62    --  104.56 120.00  92.00  182
 27  \w     82.00 108.00   0.50    0.62    --  104.56 125.00  30.00   52
 28  \w    117.00 151.00   0.50    0.62    --  104.56 125.00  30.00   68
 29  \w     58.00 160.00   0.50    0.62    --  104.56 157.00-112.00  204
 30  \w     58.00 120.00   0.50    0.16    --   46.87 157.00-112.00  124
 31  \w   -114.00 -29.00   0.50    0.16    --  -46.87 157.00-112.00  170
 32  \w   -133.00 -30.00   0.50    0.62    -- -103.00 157.00-112.00  206
 33  \w    -90.00  -9.00   0.50    0.16    --  -46.87 120.00  92.00  162
 34  \w   -109.00 -33.00   0.50    0.62    -- -103.00 120.00  92.00  152
 35  \w   -102.00 -45.00   0.50    0.62    -- -103.00  77.00  90.00  114
 36  \w    -67.00 -41.00   0.50    0.62    -- -103.00  61.00 -60.00   52
 37  \w    -74.00 -34.00   0.50    0.62    -- -103.00  77.00-120.00   80
 38  \w   -155.00 -91.00   0.50    0.62    -- -103.00 -15.00  60.00  128
 39  \w   -111.00 -86.00   0.50    0.62    -- -103.00 -61.00  90.00   50
 40  \w   -174.00 -90.00   0.50    0.62    -- -103.00 -45.00  30.00  168
 41  \w   -171.00-133.00   0.50    0.62    -- -103.00 -61.00  90.00   76
 42  \w   -173.00 -77.00   0.50    0.62    -- -103.00-120.00   8.00  192
 43  \w   -119.00 -51.00   0.50    0.16    --  -46.87-157.00-146.00  136
 44  \w   -160.00 -51.00   0.50    0.62    -- -103.00-157.00-146.00  218
;
_diffrn_measurement_device 'four-circle diffractometer'
_diffrn_measurement_device_type 'XtaLAB Synergy R, DW system, HyPix'
_diffrn_measurement_method '\w scans'
_diffrn_orient_matrix_type 'CrysAlisPro convention (1999,Acta A55,543-557)'
_diffrn_orient_matrix_UB_11 0.0151971000
_diffrn_orient_matrix_UB_12 -0.0653107000
_diffrn_orient_matrix_UB_13 -0.0363854000
_diffrn_orient_matrix_UB_21 0.0053587000
_diffrn_orient_matrix_UB_22 0.0549299000
_diffrn_orient_matrix_UB_23 -0.0441502000
_diffrn_orient_matrix_UB_31 0.1053480000
_diffrn_orient_matrix_UB_32 0.0066497000
_diffrn_orient_matrix_UB_33 0.0074925000
_diffrn_radiation_monochromator mirror
_diffrn_radiation_probe x-ray
_diffrn_radiation_type 'Cu K\a'
_diffrn_radiation_wavelength 1.54184
_diffrn_reflns_av_R_equivalents 0.0730
_diffrn_reflns_av_unetI/netI 0.0263
_diffrn_reflns_Laue_measured_fraction_full 1.000
_diffrn_reflns_Laue_measured_fraction_max 0.990
_diffrn_reflns_limit_h_max 17
_diffrn_reflns_limit_h_min -13
_diffrn_reflns_limit_k_max 22
_diffrn_reflns_limit_k_min -22
_diffrn_reflns_limit_l_max 33
_diffrn_reflns_limit_l_min -33
_diffrn_reflns_number 130656
_diffrn_reflns_point_group_measured_fraction_full 1.000
_diffrn_reflns_point_group_measured_fraction_max 0.980
_diffrn_reflns_theta_full 67.684
_diffrn_reflns_theta_max 76.462
_diffrn_reflns_theta_min 2.961
_diffrn_source 'Rotating-anode X-ray tube'
_diffrn_source_type 'Rigaku (Cu) X-ray Source'
_exptl_absorpt_coefficient_mu 1.546
_exptl_absorpt_correction_T_max 0.805
_exptl_absorpt_correction_T_min 0.752
_exptl_absorpt_correction_type multi-scan
_exptl_absorpt_process_details
;
CrysAlisPro 1.171.42.92a (Rigaku Oxford Diffraction, 2023)
Empirical absorption correction using spherical harmonics,
implemented in SCALE3 ABSPACK scaling algorithm.
;
_exptl_crystal_density_diffrn 1.383
_exptl_crystal_description block
_exptl_crystal_F_000 3024
_exptl_crystal_size_max 0.25
_exptl_crystal_size_mid 0.18
_exptl_crystal_size_min 0.14
_refine_diff_density_max 0.374
_refine_diff_density_min -0.243
_refine_diff_density_rms 0.039
_refine_ls_abs_structure_details
;
 Flack x determined using 5067 quotients [(I+)-(I-)]/[(I+)+(I-)]
 (Parsons, Flack and Wagner, Acta Cryst. B69 (2013) 249-259).
;
_refine_ls_abs_structure_Flack 0.005(5)
_refine_ls_extinction_coef 0.00064(10)
_refine_ls_extinction_expression Fc^*^=kFc[1+0.001xFc^2^\l^3^/sin(2\q)]^-1/4^
_refine_ls_extinction_method 'SHELXL-2018/3 (Sheldrick 2018)'
_refine_ls_goodness_of_fit_ref 1.016
_refine_ls_hydrogen_treatment constr
_refine_ls_matrix_type full
_refine_ls_number_parameters 1129
_refine_ls_number_reflns 14320
_refine_ls_number_restraints 286
_refine_ls_restrained_S_all 1.021
_refine_ls_R_factor_all 0.0566
_refine_ls_R_factor_gt 0.0518
_refine_ls_shift/su_max 0.001
_refine_ls_shift/su_mean 0.000
_refine_ls_structure_factor_coef Fsqd
_refine_ls_weighting_details 'w=1/[\s^2^(Fo^2^)+(0.0905P)^2^+1.1201P] where P=(Fo^2^+2Fc^2^)/3'
_refine_ls_weighting_scheme calc
_refine_ls_wR_factor_gt 0.1452
_refine_ls_wR_factor_ref 0.1499
_reflns_Friedel_coverage 0.810
_reflns_Friedel_fraction_full 1.000
_reflns_Friedel_fraction_max 0.968
_reflns_number_gt 12776
_reflns_number_total 14320
_reflns_threshold_expression 'I > 2\s(I)'
_cod_data_source_file d4ce00039k2.cif
_cod_data_source_block samp7416
_cod_depositor_comments 'Adding full bibliography for 7248298--7248302.cif.'
_cod_database_code 7248302
_shelx_shelxl_version_number 2018/3
_shelx_space_group_comment
;
The symmetry employed for this shelxl refinement is uniquely defined
by the following loop, which should always be used as a source of
symmetry information in preference to the above space-group names.
They are only intended as comments.
;
_shelx_estimated_absorpt_t_max 0.805
_shelx_estimated_absorpt_t_min 0.752
_olex2_refinement_description
;
1. Fixed Uiso
 At 1.2 times of:
  All C(H) groups, All C(H,H) groups, All C(H,H,H,H) groups, All N(H) groups,
  All N(H,H) groups
 At 1.5 times of:
  All C(H,H,H) groups, All O(H) groups
2. Restrained distances
 Cl1C-C2A \\sim Cl1A-C4C
 with sigma of 0.02
 C6A-C5A \\sim C6A-C1C
 with sigma of 0.02
 C6A-C1A \\sim C6A-C5C
 with sigma of 0.02
 F1C-C3A \\sim F1A-C3C
 with sigma of 0.02
 C5A-C4A \\sim C1C-C2C
 with sigma of 0.02
 C1A-C2A \\sim C5C-C4C
 with sigma of 0.02
 C4A-C3A \\sim C2C-C3C
 with sigma of 0.02
 C2A-C3A \\sim C4C-C3C
 with sigma of 0.02
 Cl1C-C1A \\sim Cl1A-C5C
 with sigma of 0.04
 Cl1C-C3A \\sim Cl1A-C3C
 with sigma of 0.04
 C6A-C4A \\sim C6A-C2C
 with sigma of 0.04
 C6A-C2A \\sim C6A-C4C
 with sigma of 0.04
 F1C-C4A \\sim F1A-C2C
 with sigma of 0.04
 F1C-C2A \\sim F1A-C4C
 with sigma of 0.04
 C5A-C3A \\sim C1C-C3C
 with sigma of 0.04
 C1A-C3A \\sim C5C-C3C
 with sigma of 0.04
 C4A-C2A \\sim C2C-C4C
 with sigma of 0.04
 O4B-C29B \\sim O4F-C29F
 with sigma of 0.02
 C23B-C28B \\sim C23F-C28F
 with sigma of 0.02
 C23B-C29B \\sim C23F-C29F
 with sigma of 0.02
 C23B-C24B \\sim C23F-C24F
 with sigma of 0.02
 C28B-C27B \\sim C28F-C27F
 with sigma of 0.02
 C29B-O5B \\sim C29F-O5F
 with sigma of 0.02
 C25B-C24B \\sim C25F-C24F
 with sigma of 0.02
 C25B-C26B \\sim C25F-C26F
 with sigma of 0.02
 O6B-C24B \\sim O6F-C24F
 with sigma of 0.02
 C27B-C26B \\sim C27F-C26F
 with sigma of 0.02
 O4B-C23B \\sim O4F-C23F
 with sigma of 0.04
 O4B-O5B \\sim O4F-O5F
 with sigma of 0.04
 C23B-C25B \\sim C23F-C25F
 with sigma of 0.04
 C23B-O6B \\sim C23F-O6F
 with sigma of 0.04
 C23B-O5B \\sim C23F-O5F
 with sigma of 0.04
 C23B-C27B \\sim C23F-C27F
 with sigma of 0.04
 C28B-C29B \\sim C28F-C29F
 with sigma of 0.04
 C28B-C24B \\sim C28F-C24F
 with sigma of 0.04
 C28B-C26B \\sim C28F-C26F
 with sigma of 0.04
 C29B-C24B \\sim C29F-C24F
 with sigma of 0.04
 C25B-O6B \\sim C25F-O6F
 with sigma of 0.04
 C25B-C27B \\sim C25F-C27F
 with sigma of 0.04
 C24B-C26B \\sim C24F-C26F
 with sigma of 0.04
3. Rigid body (RIGU) restrains
 O4F, O5F, O6F, C23F, C24F, C25F, C26F, C27F, C28F, C29F
 with sigma for 1-2 distances of 0.0001 and sigma for 1-3 distances of 0.0001
 O4B, O5B, O6B, C23B, C24B, C25B, C26B, C27B, C28B, C29B
 with sigma for 1-2 distances of 0.0001 and sigma for 1-3 distances of 0.0001
 N2A, N3A, C7A, C8A, C9A, C10A
 with sigma for 1-2 distances of 0.001 and sigma for 1-3 distances of 0.001
 C6A, C1A, C2A, C3A, C4A, C5A
 with sigma for 1-2 distances of 0.001 and sigma for 1-3 distances of 0.001
 C6A, C1C, C2C, C3C, C4C, C5C
 with sigma for 1-2 distances of 0.001 and sigma for 1-3 distances of 0.001
4. Others
 Sof(Cl1A)=Sof(F1A)=Sof(C1C)=Sof(H1C)=Sof(C2C)=Sof(H2C)=Sof(C3C)=Sof(C4C)=
 Sof(C5C)=Sof(H5C)=1-FVAR(1)
 Sof(Cl1C)=Sof(F1C)=Sof(C1A)=Sof(H1AA)=Sof(C2A)=Sof(C3A)=Sof(C4A)=Sof(H4AA)=
 Sof(C5A)=Sof(H5A)=FVAR(1)
 Sof(O4F)=Sof(O5F)=Sof(O6F)=Sof(H6F)=Sof(C23F)=Sof(C24F)=Sof(C25F)=Sof(H25F)=
 Sof(C26F)=Sof(H26F)=Sof(C27F)=Sof(H27F)=Sof(C28F)=Sof(H28F)=Sof(C29F)=1-FVAR(2)
 Sof(O4B)=Sof(O5B)=Sof(O6B)=Sof(H6B)=Sof(C23B)=Sof(C24B)=Sof(C25B)=Sof(H25B)=
 Sof(C26B)=Sof(H26B)=Sof(C27B)=Sof(H27B)=Sof(C28B)=Sof(H28B)=Sof(C29B)=FVAR(2)
 Sof(H4BA)=Sof(H16C)=Sof(H16D)=Sof(C17B)=Sof(H17C)=Sof(H17D)=Sof(C18B)=
 Sof(H18C)=Sof(H18D)=Sof(C19B)=Sof(H19C)=Sof(H19D)=Sof(C20C)=Sof(H20C)=
 Sof(H20D)=Sof(C21C)=Sof(H21C)=Sof(H21D)=1-FVAR(3)
 Sof(H4B)=Sof(H16A)=Sof(H16B)=Sof(C17C)=Sof(H17A)=Sof(H17B)=Sof(C18C)=
 Sof(H18A)=Sof(H18B)=Sof(C19C)=Sof(H19A)=Sof(H19B)=Sof(C20B)=Sof(H20A)=
 Sof(H20B)=Sof(C21B)=Sof(H21A)=Sof(H21B)=FVAR(3)
5.a Ternary CH refined with riding coordinates:
 N4B(H4B), N4B(H4BA), N4A(H4A)
5.b Secondary CH2 refined with riding coordinates:
 C15B(H15A,H15B), C16B(H16A,H16B), C16B(H16C,H16D), C17C(H17A,H17B), C18C(H18A,
 H18B), C19C(H19A,H19B), C20B(H20A,H20B), C21B(H21A,H21B), C17B(H17C,H17D),
 C18B(H18C,H18D), C19B(H19C,H19D), C20C(H20C,H20D), C21C(H21C,H21D), C15A(H15C,
 H15D), C16A(H16E,H16F), C17A(H17E,H17F), C18A(H18E,H18F), C19A(H19E,H19F),
 C20A(H20E,H20F), C21A(H21E,H21F)
5.c Aromatic/amide H refined with riding coordinates:
 N1B(H1B), N3B(H3B), C1B(H1BA), C2B(H2B), C5B(H5B), C8B(H8B), C11B(H11B),
 C14B(H14B), N1A(H1A), C8A(H8A), C11A(H11A), C14A(H14A), C1A(H1AA), C4A(H4AA),
 C5A(H5A), C1C(H1C), C2C(H2C), C5C(H5C), C25A(H25A), C26A(H26A), C27A(H27A),
 C28A(H28A), C25C(H25C), C26C(H26C), C27C(H27C), C28C(H28C), C25D(H25D),
 C26D(H26D), C27D(H27D), C28D(H28D), C25B(H25B), C26B(H26B), C27B(H27B),
 C28B(H28B), C25F(H25F), C26F(H26F), C27F(H27F), C28F(H28F)
5.d Idealised Me refined as rotating group:
 C22B(H22A,H22B,H22C), C22A(H22D,H22E,H22F)
5.e Idealised tetrahedral OH refined as rotating group:
 O6A(H6A), O6C(H6C), O5D(H5D), O6D(H6D), O6B(H6B), O6F(H6F)
;
_olex2_submission_special_instructions 'No special instructions were received'
_oxdiff_exptl_absorpt_empirical_details
;
Empirical correction (ABSPACK) includes:
- Absorption correction using spherical harmonics
- Frame scaling
;
_oxdiff_exptl_absorpt_empirical_full_max 3.210
_oxdiff_exptl_absorpt_empirical_full_min 0.427

loop_
_space_group_symop_operation_xyz
'x, y, z'
'-x+1/2, -y, z+1/2'
'-x, y+1/2, -z+1/2'
'x+1/2, -y+1/2, -z'

loop_
_atom_site_label
_atom_site_type_symbol
_atom_site_fract_x
_atom_site_fract_y
_atom_site_fract_z
_atom_site_U_iso_or_equiv
_atom_site_adp_type
_atom_site_occupancy
_atom_site_site_symmetry_order
_atom_site_calc_flag
_atom_site_refinement_flags_posn
_atom_site_refinement_flags_adp
_atom_site_refinement_flags_occupancy
_atom_site_disorder_assembly
_atom_site_disorder_group
Cl1B Cl 0.45320(12) 0.09702(10) 0.69962(4) 0.1119(5) Uani 1 1 d . . . . .
F1B F 0.3915(3) -0.04373(18) 0.65668(13) 0.1214(12) Uani 1 1 d . . . . .
O1B O 0.4432(2) 0.44294(13) 0.35498(9) 0.0675(6) Uani 1 1 d . . . . .
O2B O 0.40213(17) 0.45729(11) 0.44774(8) 0.0568(5) Uani 1 1 d . . . . .
O3B O 0.2848(3) 0.80000(18) 0.56564(17) 0.1010(10) Uani 1 1 d . . . . .
N1B N 0.41687(19) 0.18586(15) 0.52072(10) 0.0560(6) Uani 1 1 d . . . . .
H1B H 0.402604 0.228121 0.533610 0.067 Uiso 1 1 calc R U . . .
N2B N 0.4637(2) 0.12087(15) 0.45110(11) 0.0649(7) Uani 1 1 d . . . . .
N3B N 0.4842(2) 0.17942(15) 0.37413(10) 0.0609(7) Uani 1 1 d . . . . .
H3B H 0.497943 0.174724 0.342946 0.073 Uiso 1 1 calc R U . . .
N4B N 0.2668(2) 0.64292(17) 0.55919(11) 0.0675(8) Uani 1 1 d . . . . .
H4B H 0.210981 0.642726 0.580021 0.081 Uiso 0.626(13) 1 calc R U P A 1
H4BA H 0.200320 0.632951 0.556595 0.081 Uiso 0.374(13) 1 calc R U P A 2
C1B C 0.3841(3) 0.05323(19) 0.53884(15) 0.0643(8) Uani 1 1 d . . . . .
H1BA H 0.369080 0.043787 0.505574 0.077 Uiso 1 1 calc R U . . .
C2B C 0.3780(3) -0.0028(2) 0.57409(18) 0.0773(11) Uani 1 1 d . . . . .
H2B H 0.359174 -0.050111 0.564513 0.093 Uiso 1 1 calc R U . . .
C3B C 0.3993(3) 0.0110(2) 0.62217(17) 0.0808(12) Uani 1 1 d . . . . .
C4B C 0.4276(3) 0.0801(3) 0.63782(15) 0.0777(11) Uani 1 1 d . . . . .
C5B C 0.4352(3) 0.1371(2) 0.60283(13) 0.0662(8) Uani 1 1 d . . . . .
H5B H 0.455339 0.183961 0.612737 0.079 Uiso 1 1 calc R U . . .
C6B C 0.4128(2) 0.12385(18) 0.55334(12) 0.0571(7) Uani 1 1 d . . . . .
C7B C 0.4403(2) 0.18643(16) 0.47220(11) 0.0511(6) Uani 1 1 d . . . . .
C8B C 0.4840(3) 0.12067(19) 0.40326(14) 0.0681(9) Uani 1 1 d . . . . .
H8B H 0.499532 0.075336 0.388814 0.082 Uiso 1 1 calc R U . . .
C9B C 0.4627(2) 0.24854(16) 0.39301(11) 0.0514(6) Uani 1 1 d . . . . .
C10B C 0.44062(19) 0.25418(16) 0.44394(11) 0.0483(6) Uani 1 1 d . . . . .
C11B C 0.4202(2) 0.32546(16) 0.46348(11) 0.0478(6) Uani 1 1 d . . . . .
H11B H 0.406052 0.330713 0.497265 0.057 Uiso 1 1 calc R U . . .
C12B C 0.4212(2) 0.38661(16) 0.43315(11) 0.0485(6) Uani 1 1 d . . . . .
C13B C 0.4442(2) 0.37943(17) 0.38133(11) 0.0522(6) Uani 1 1 d . . . . .
C14B C 0.4638(2) 0.31076(18) 0.36193(11) 0.0557(7) Uani 1 1 d . . . . .
H14B H 0.477818 0.305663 0.328109 0.067 Uiso 1 1 calc R U . . .
C15B C 0.3719(2) 0.46891(17) 0.49822(11) 0.0512(6) Uani 1 1 d . . . . .
H15A H 0.420856 0.456491 0.521597 0.061 Uiso 1 1 calc R U . . .
H15B H 0.318460 0.438131 0.505534 0.061 Uiso 1 1 calc R U . . .
C16B C 0.3470(2) 0.55019(17) 0.50242(12) 0.0573(7) Uani 1 1 d . . . . .
H16A H 0.317094 0.566664 0.471857 0.069 Uiso 0.626(13) 1 calc R U P A 1
H16B H 0.402635 0.579508 0.507191 0.069 Uiso 0.626(13) 1 calc R U P A 1
H16C H 0.396162 0.579661 0.487682 0.069 Uiso 0.374(13) 1 calc R U P A 2
H16D H 0.290985 0.559411 0.483403 0.069 Uiso 0.374(13) 1 calc R U P A 2
C22B C 0.4663(4) 0.4389(2) 0.30271(14) 0.0814(11) Uani 1 1 d . . . . .
H22A H 0.421939 0.408291 0.285692 0.122 Uiso 1 1 calc R U . . .
H22B H 0.526935 0.417845 0.298966 0.122 Uiso 1 1 calc R U . . .
H22C H 0.465496 0.487939 0.288554 0.122 Uiso 1 1 calc R U . . .
C17C C 0.2813(6) 0.5612(3) 0.5472(2) 0.0565(16) Uani 0.626(13) 1 d . . P A 1
H17A H 0.222048 0.538471 0.539656 0.068 Uiso 0.626(13) 1 calc R U P A 1
H17B H 0.306812 0.536320 0.576326 0.068 Uiso 0.626(13) 1 calc R U P A 1
C18C C 0.3330(6) 0.6754(5) 0.5902(4) 0.0659(19) Uani 0.626(13) 1 d . . P A 1
H18A H 0.391962 0.677034 0.572870 0.079 Uiso 0.626(13) 1 calc R U P A 1
H18B H 0.340571 0.645423 0.620077 0.079 Uiso 0.626(13) 1 calc R U P A 1
C19C C 0.3049(8) 0.7530(4) 0.6048(3) 0.078(2) Uani 0.626(13) 1 d . . P A 1
H19A H 0.250907 0.749866 0.626312 0.094 Uiso 0.626(13) 1 calc R U P A 1
H19B H 0.354518 0.774837 0.624384 0.094 Uiso 0.626(13) 1 calc R U P A 1
C20B C 0.2125(10) 0.7653(12) 0.5327(8) 0.085(4) Uani 0.626(13) 1 d . . P A 1
H20A H 0.202667 0.796702 0.503692 0.102 Uiso 0.626(13) 1 calc R U P A 1
H20B H 0.154597 0.762520 0.551029 0.102 Uiso 0.626(13) 1 calc R U P A 1
C21B C 0.2394(7) 0.6883(3) 0.5155(2) 0.068(2) Uani 0.626(13) 1 d . . P A 1
H21A H 0.187594 0.665151 0.498505 0.082 Uiso 0.626(13) 1 calc R U P A 1
H21B H 0.290575 0.691549 0.492067 0.082 Uiso 0.626(13) 1 calc R U P A 1
C17B C 0.3328(12) 0.5740(7) 0.5535(4) 0.066(3) Uani 0.374(13) 1 d . . P A 2
H17C H 0.392380 0.586174 0.568056 0.079 Uiso 0.374(13) 1 calc R U P A 2
H17D H 0.307195 0.532828 0.572407 0.079 Uiso 0.374(13) 1 calc R U P A 2
C18B C 0.2998(12) 0.6820(8) 0.6078(5) 0.066(3) Uani 0.374(13) 1 d . . P A 2
H18C H 0.286922 0.650593 0.636510 0.079 Uiso 0.374(13) 1 calc R U P A 2
H18D H 0.366033 0.690333 0.606292 0.079 Uiso 0.374(13) 1 calc R U P A 2
C19B C 0.2501(15) 0.7555(7) 0.6136(5) 0.079(4) Uani 0.374(13) 1 d . . P A 2
H19C H 0.267974 0.780349 0.644374 0.095 Uiso 0.374(13) 1 calc R U P A 2
H19D H 0.183489 0.748952 0.613226 0.095 Uiso 0.374(13) 1 calc R U P A 2
C20C C 0.251(2) 0.7743(15) 0.5296(9) 0.092(8) Uani 0.374(13) 1 d . . P A 2
H20C H 0.253196 0.808992 0.501829 0.111 Uiso 0.374(13) 1 calc R U P A 2
H20D H 0.186750 0.760946 0.535797 0.111 Uiso 0.374(13) 1 calc R U P A 2
C21C C 0.3102(13) 0.7040(6) 0.5185(4) 0.078(4) Uani 0.374(13) 1 d . . P A 2
H21C H 0.375373 0.713114 0.524674 0.093 Uiso 0.374(13) 1 calc R U P A 2
H21D H 0.302157 0.687289 0.484212 0.093 Uiso 0.374(13) 1 calc R U P A 2
O1A O 0.6609(2) 0.50704(15) 0.35817(12) 0.0883(9) Uani 1 1 d . . . . .
O2A O 0.6975(2) 0.37273(14) 0.33895(9) 0.0718(7) Uani 1 1 d . . . . .
O3A O 0.6688(3) 0.16270(16) 0.09811(10) 0.0956(10) Uani 1 1 d . . . . .
N1A N 0.6793(2) 0.2332(2) 0.51064(10) 0.0666(7) Uani 1 1 d . . . . .
H1A H 0.697852 0.220109 0.481350 0.080 Uiso 1 1 calc R U . . .
N2A N 0.6306(3) 0.3279(3) 0.56196(13) 0.0856(9) Uani 1 1 d . . . . .
N3A N 0.6130(2) 0.4503(2) 0.53206(14) 0.0807(9) Uani 1 1 d . . . . .
N4A N 0.67628(19) 0.20535(14) 0.20066(9) 0.0541(6) Uani 1 1 d . . . . .
H4A H 0.610284 0.213457 0.207080 0.065 Uiso 1 1 calc R U . . .
C6A C 0.6748(2) 0.1766(3) 0.54715(14) 0.0757(9) Uani 1 1 d D . . . .
C7A C 0.6579(2) 0.3055(2) 0.51650(12) 0.0630(7) Uani 1 1 d . . . . .
C8A C 0.6096(3) 0.4005(3) 0.56669(18) 0.0884(11) Uani 1 1 d . . . . .
H8A H 0.590622 0.416257 0.598226 0.106 Uiso 1 1 calc R U . . .
C9A C 0.6380(2) 0.4304(2) 0.48441(14) 0.0645(8) Uani 1 1 d . . . . .
C10A C 0.6613(2) 0.3551(2) 0.47515(12) 0.0575(7) Uani 1 1 d . . . . .
C11A C 0.6841(2) 0.33487(19) 0.42554(11) 0.0552(7) Uani 1 1 d . . . . .
H11A H 0.701326 0.286226 0.418371 0.066 Uiso 1 1 calc R U . . .
C12A C 0.6811(2) 0.38636(18) 0.38817(13) 0.0597(7) Uani 1 1 d . . . . .
C13A C 0.6585(3) 0.4618(2) 0.39868(15) 0.0664(9) Uani 1 1 d . . . . .
C14A C 0.6374(3) 0.4827(2) 0.44633(17) 0.0696(9) Uani 1 1 d . . . . .
H14A H 0.622610 0.531915 0.453289 0.083 Uiso 1 1 calc R U . . .
C15A C 0.7179(3) 0.29815(19) 0.32442(13) 0.0646(8) Uani 1 1 d . . . . .
H15C H 0.674544 0.263853 0.339739 0.078 Uiso 1 1 calc R U . . .
H15D H 0.780089 0.284621 0.334600 0.078 Uiso 1 1 calc R U . . .
C16A C 0.7092(3) 0.2962(2) 0.26847(13) 0.0683(9) Uani 1 1 d . . . . .
H16E H 0.753453 0.330343 0.253784 0.082 Uiso 1 1 calc R U . . .
H16F H 0.647617 0.312241 0.258894 0.082 Uiso 1 1 calc R U . . .
C17A C 0.7265(3) 0.2186(2) 0.24843(13) 0.0656(8) Uani 1 1 d . . . . .
H17E H 0.792307 0.211838 0.242999 0.079 Uiso 1 1 calc R U . . .
H17F H 0.706574 0.182417 0.273096 0.079 Uiso 1 1 calc R U . . .
C18A C 0.6877(3) 0.12672(19) 0.18402(15) 0.0728(10) Uani 1 1 d . . . . .
H18E H 0.663797 0.093506 0.209535 0.087 Uiso 1 1 calc R U . . .
H18F H 0.752892 0.115884 0.179392 0.087 Uiso 1 1 calc R U . . .
C19A C 0.6371(4) 0.1142(2) 0.13599(16) 0.0905(13) Uani 1 1 d . . . . .
H19E H 0.645857 0.063204 0.125286 0.109 Uiso 1 1 calc R U . . .
H19F H 0.571419 0.122081 0.141296 0.109 Uiso 1 1 calc R U . . .
C20A C 0.6525(4) 0.2377(2) 0.11243(15) 0.0883(14) Uani 1 1 d . . . . .
H20E H 0.586760 0.245170 0.117714 0.106 Uiso 1 1 calc R U . . .
H20F H 0.672240 0.270571 0.085720 0.106 Uiso 1 1 calc R U . . .
C21A C 0.7042(3) 0.25640(19) 0.15962(13) 0.0662(9) Uani 1 1 d . . . . .
H21E H 0.770204 0.252071 0.153782 0.079 Uiso 1 1 calc R U . . .
H21F H 0.690999 0.307281 0.169222 0.079 Uiso 1 1 calc R U . . .
C22A C 0.6461(6) 0.5841(3) 0.3660(3) 0.124(2) Uani 1 1 d . . . . .
H22D H 0.654312 0.610259 0.335006 0.187 Uiso 1 1 calc R U . . .
H22E H 0.689592 0.602262 0.390261 0.187 Uiso 1 1 calc R U . . .
H22F H 0.584260 0.591899 0.378089 0.187 Uiso 1 1 calc R U . . .
Cl1C Cl 0.7341(2) 0.1095(3) 0.68316(11) 0.1087(15) Uani 0.393(4) 1 d D . P B 1
F1C F 0.6558(8) -0.0176(6) 0.6351(5) 0.098(3) Uani 0.393(4) 1 d D . P B 1
C1A C 0.7029(9) 0.1669(7) 0.5940(5) 0.065(2) Uani 0.393(4) 1 d D . P B 1
H1AA H 0.730461 0.208279 0.608633 0.078 Uiso 0.393(4) 1 calc R U P B 1
C2A C 0.6977(9) 0.1054(9) 0.6244(5) 0.066(3) Uani 0.393(4) 1 d D . P B 1
C3A C 0.6610(8) 0.0418(7) 0.6029(5) 0.066(3) Uani 0.393(4) 1 d D . P B 1
C4A C 0.6344(12) 0.0402(10) 0.5530(5) 0.073(3) Uani 0.393(4) 1 d D . P B 1
H4AA H 0.615709 -0.004297 0.538388 0.088 Uiso 0.393(4) 1 calc R U P B 1
C5A C 0.6357(19) 0.1057(11) 0.5245(7) 0.077(3) Uani 0.393(4) 1 d D . P B 1
H5A H 0.612744 0.105741 0.491946 0.092 Uiso 0.393(4) 1 calc R U P B 1
Cl1A Cl 0.6180(2) -0.03046(11) 0.55023(16) 0.1519(17) Uani 0.607(4) 1 d D . P B 2
F1A F 0.6776(11) 0.0143(7) 0.6517(4) 0.196(7) Uani 0.607(4) 1 d D . P B 2
C1C C 0.7013(9) 0.1992(6) 0.5978(4) 0.090(2) Uani 0.607(4) 1 d D . P B 2
H1C H 0.716107 0.247934 0.606236 0.108 Uiso 0.607(4) 1 calc R U P B 2
C2C C 0.7021(10) 0.1407(7) 0.6324(4) 0.113(4) Uani 0.607(4) 1 d D . P B 2
H2C H 0.719578 0.149777 0.665324 0.136 Uiso 0.607(4) 1 calc R U P B 2
C3C C 0.6775(11) 0.0705(7) 0.6183(4) 0.109(4) Uani 0.607(4) 1 d D . P B 2
C4C C 0.6509(9) 0.0527(7) 0.5704(5) 0.096(3) Uani 0.607(4) 1 d D . P B 2
C5C C 0.6527(11) 0.1088(7) 0.5351(5) 0.076(2) Uani 0.607(4) 1 d D . P B 2
H5C H 0.637809 0.097891 0.502063 0.091 Uiso 0.607(4) 1 calc R U P B 2
O4A O 0.5141(2) 0.16696(18) 0.27465(10) 0.0779(7) Uani 1 1 d . . . . .
O5A O 0.4905(2) 0.2419(2) 0.21124(11) 0.0906(9) Uani 1 1 d . . . . .
O6A O 0.3326(3) 0.3133(3) 0.20778(17) 0.1137(12) Uani 1 1 d . . . . .
H6A H 0.388829 0.309552 0.204689 0.171 Uiso 1 1 calc R U . . .
C23A C 0.3598(3) 0.2033(2) 0.25694(12) 0.0669(9) Uani 1 1 d . . . . .
C24A C 0.3007(3) 0.2572(3) 0.23667(15) 0.0826(11) Uani 1 1 d . . . . .
C25A C 0.2067(4) 0.2562(5) 0.2467(2) 0.117(2) Uani 1 1 d . . . . .
H25A H 0.168485 0.292494 0.233031 0.140 Uiso 1 1 calc R U . . .
C26A C 0.1704(4) 0.2031(6) 0.2760(2) 0.132(3) Uani 1 1 d . . . . .
H26A H 0.107103 0.202532 0.282308 0.158 Uiso 1 1 calc R U . . .
C27A C 0.2252(5) 0.1503(5) 0.2965(2) 0.122(2) Uani 1 1 d . . . . .
H27A H 0.199564 0.114240 0.317229 0.146 Uiso 1 1 calc R U . . .
C28A C 0.3189(4) 0.1498(3) 0.28697(17) 0.0922(13) Uani 1 1 d . . . . .
H28A H 0.355447 0.112672 0.300963 0.111 Uiso 1 1 calc R U . . .
C29A C 0.4607(3) 0.2033(2) 0.24715(12) 0.0656(9) Uani 1 1 d . . . . .
O4C O 0.7260(2) 0.15580(17) 0.42246(10) 0.0834(8) Uani 1 1 d . . . . .
O5C O 0.8717(2) 0.19246(15) 0.41663(10) 0.0804(8) Uani 1 1 d . . . . .
O6C O 0.9698(3) 0.1516(3) 0.34261(15) 0.1071(11) Uani 1 1 d . . . . .
H6C H 0.956988 0.175014 0.368017 0.161 Uiso 1 1 calc R U . . .
C23C C 0.8174(3) 0.10452(18) 0.35785(11) 0.0592(8) Uani 1 1 d . . . . .
C24C C 0.9002(3) 0.1057(2) 0.33144(14) 0.0735(10) Uani 1 1 d . . . . .
C25C C 0.9128(4) 0.0586(3) 0.29044(18) 0.1004(16) Uani 1 1 d . . . . .
H25C H 0.967314 0.060750 0.272015 0.120 Uiso 1 1 calc R U . . .
C26C C 0.8455(5) 0.0097(3) 0.2775(2) 0.1083(19) Uani 1 1 d . . . . .
H26C H 0.855206 -0.022593 0.250756 0.130 Uiso 1 1 calc R U . . .
C27C C 0.7633(5) 0.0071(3) 0.3032(2) 0.0995(16) Uani 1 1 d . . . . .
H27C H 0.717401 -0.026382 0.293863 0.119 Uiso 1 1 calc R U . . .
C28C C 0.7492(3) 0.0552(2) 0.34346(15) 0.0758(10) Uani 1 1 d . . . . .
H28C H 0.693358 0.054019 0.360766 0.091 Uiso 1 1 calc R U . . .
C29C C 0.8030(3) 0.15433(18) 0.40203(11) 0.0625(8) Uani 1 1 d . . . . .
O4D O 0.5508(4) 0.5476(2) 0.6172(2) 0.1322(16) Uani 1 1 d . . . . .
O5D O 0.5770(3) 0.5981(3) 0.54471(15) 0.1131(13) Uani 1 1 d . . . . .
H5D H 0.576717 0.554281 0.536306 0.170 Uiso 1 1 calc R U . . .
O6D O 0.5268(5) 0.6267(4) 0.69330(17) 0.1476(18) Uani 1 1 d . . . . .
H6D H 0.537216 0.588379 0.677722 0.221 Uiso 1 1 calc R U . . .
C23D C 0.5562(2) 0.6773(2) 0.61307(17) 0.0715(9) Uani 1 1 d . . . . .
C24D C 0.5389(3) 0.6836(3) 0.6641(2) 0.0891(13) Uani 1 1 d . . . . .
C25D C 0.5322(4) 0.7542(5) 0.6859(3) 0.131(3) Uani 1 1 d . . . . .
H25D H 0.521552 0.758807 0.720065 0.157 Uiso 1 1 calc R U . . .
C26D C 0.5411(6) 0.8159(5) 0.6571(5) 0.154(4) Uani 1 1 d . . . . .
H26D H 0.537501 0.862799 0.671600 0.185 Uiso 1 1 calc R U . . .
C27D C 0.5548(6) 0.8092(4) 0.6087(5) 0.158(4) Uani 1 1 d . . . . .
H27D H 0.559175 0.851988 0.589342 0.189 Uiso 1 1 calc R U . . .
C28D C 0.5630(4) 0.7419(3) 0.5857(3) 0.1066(17) Uani 1 1 d . . . . .
H28D H 0.573174 0.739640 0.551310 0.128 Uiso 1 1 calc R U . . .
C29D C 0.5617(3) 0.6028(3) 0.5897(2) 0.0850(13) Uani 1 1 d . . . . .
O4B O 0.1114(4) 0.6186(4) 0.6125(2) 0.0904(17) Uani 0.591(7) 1 d D . P C 1
O5B O 0.0351(5) 0.6252(5) 0.5411(3) 0.120(2) Uani 0.591(7) 1 d D . P C 1
O6B O -0.1328(4) 0.5915(4) 0.5383(2) 0.1009(18) Uani 0.591(7) 1 d D . P C 1
H6B H -0.086149 0.614435 0.530040 0.151 Uiso 0.591(7) 1 calc R U P C 1
C23B C -0.0460(5) 0.5841(6) 0.6123(4) 0.0718(14) Uani 0.591(7) 1 d D . P C 1
C24B C -0.1276(5) 0.5743(4) 0.5861(3) 0.0729(12) Uani 0.591(7) 1 d D . P C 1
C25B C -0.2074(8) 0.5516(10) 0.6092(4) 0.094(3) Uani 0.591(7) 1 d D . P C 1
H25B H -0.261878 0.546579 0.590948 0.113 Uiso 0.591(7) 1 calc R U P C 1
C26B C -0.2064(6) 0.5360(5) 0.6605(4) 0.0887(18) Uani 0.591(7) 1 d D . P C 1
H26B H -0.260548 0.521159 0.676419 0.106 Uiso 0.591(7) 1 calc R U P C 1
C27B C -0.1228(5) 0.5427(5) 0.6885(4) 0.0840(16) Uani 0.591(7) 1 d D . P C 1
H27B H -0.121846 0.531170 0.722465 0.101 Uiso 0.591(7) 1 calc R U P C 1
C28B C -0.0426(5) 0.5666(4) 0.6644(3) 0.0745(14) Uani 0.591(7) 1 d D . P C 1
H28B H 0.012482 0.571194 0.682128 0.089 Uiso 0.591(7) 1 calc R U P C 1
C29B C 0.0395(5) 0.6102(5) 0.5862(4) 0.0791(16) Uani 0.591(7) 1 d D . P C 1
O4F O 0.0895(11) 0.6259(11) 0.5421(7) 0.173(5) Uani 0.409(7) 1 d D . P C 2
O5F O 0.1261(8) 0.5778(9) 0.6123(6) 0.143(4) Uani 0.409(7) 1 d D . P C 2
O6F O 0.0139(7) 0.5550(8) 0.6766(6) 0.140(3) Uani 0.409(7) 1 d D . P C 2
H6F H 0.051594 0.588117 0.671397 0.210 Uiso 0.409(7) 1 calc R U P C 2
C23F C -0.0307(10) 0.5828(9) 0.5959(7) 0.109(2) Uani 0.409(7) 1 d D . P C 2
C24F C -0.0568(9) 0.5608(7) 0.6434(8) 0.109(2) Uani 0.409(7) 1 d D . P C 2
C25F C -0.1489(10) 0.5437(6) 0.6576(7) 0.112(2) Uani 0.409(7) 1 d D . P C 2
H25F H -0.164982 0.529816 0.689969 0.135 Uiso 0.409(7) 1 calc R U P C 2
C26F C -0.2116(14) 0.5493(10) 0.6199(8) 0.111(3) Uani 0.409(7) 1 d D . P C 2
H26F H -0.272457 0.535948 0.626680 0.134 Uiso 0.409(7) 1 calc R U P C 2
C27F C -0.1898(10) 0.5745(9) 0.5701(8) 0.132(3) Uani 0.409(7) 1 d D . P C 2
H27F H -0.236442 0.580577 0.546442 0.158 Uiso 0.409(7) 1 calc R U P C 2
C28F C -0.0954(11) 0.5901(10) 0.5574(8) 0.130(4) Uani 0.409(7) 1 d D . P C 2
H28F H -0.078144 0.604336 0.525288 0.156 Uiso 0.409(7) 1 calc R U P C 2
C29F C 0.0688(11) 0.5978(13) 0.5837(9) 0.131(4) Uani 0.409(7) 1 d D . P C 2

loop_
_atom_site_aniso_label
_atom_site_aniso_U_11
_atom_site_aniso_U_22
_atom_site_aniso_U_33
_atom_site_aniso_U_23
_atom_site_aniso_U_13
_atom_site_aniso_U_12
Cl1B 0.1436(11) 0.1347(11) 0.0573(5) 0.0161(6) -0.0055(6) 0.0315(9)
F1B 0.160(3) 0.096(2) 0.108(2) 0.0516(17) 0.031(2) 0.0306(19)
O1B 0.0988(18) 0.0519(12) 0.0518(12) 0.0045(9) 0.0045(12) 0.0087(11)
O2B 0.0758(14) 0.0428(10) 0.0519(11) -0.0011(8) 0.0075(10) 0.0045(9)
O3B 0.118(3) 0.0628(17) 0.122(3) 0.0060(19) -0.014(2) -0.0026(16)
N1B 0.0684(15) 0.0474(13) 0.0523(13) -0.0021(11) 0.0060(11) 0.0095(11)
N2B 0.091(2) 0.0469(13) 0.0567(15) -0.0026(11) 0.0108(14) 0.0077(13)
N3B 0.0850(18) 0.0509(14) 0.0469(13) -0.0093(11) 0.0070(12) 0.0052(13)
N4B 0.091(2) 0.0599(16) 0.0511(14) -0.0049(12) -0.0054(14) 0.0209(14)
C1B 0.069(2) 0.0563(17) 0.068(2) 0.0024(15) 0.0129(15) 0.0104(15)
C2B 0.082(2) 0.060(2) 0.090(3) 0.0086(19) 0.020(2) 0.0094(17)
C3B 0.089(3) 0.071(2) 0.082(3) 0.025(2) 0.021(2) 0.028(2)
C4B 0.083(2) 0.090(3) 0.061(2) 0.0138(19) 0.0094(18) 0.029(2)
C5B 0.076(2) 0.0658(19) 0.0568(18) 0.0036(15) 0.0050(15) 0.0191(16)
C6B 0.0570(16) 0.0573(16) 0.0570(17) 0.0063(14) 0.0095(13) 0.0173(13)
C7B 0.0547(16) 0.0462(14) 0.0524(15) -0.0026(12) -0.0001(12) 0.0036(12)
C8B 0.096(3) 0.0448(15) 0.0634(19) -0.0064(14) 0.0124(18) 0.0082(16)
C9B 0.0596(16) 0.0471(14) 0.0477(14) -0.0068(11) -0.0001(12) -0.0002(12)
C10B 0.0490(14) 0.0455(13) 0.0502(14) -0.0041(11) -0.0018(11) 0.0011(11)
C11B 0.0512(14) 0.0473(14) 0.0449(13) -0.0034(11) -0.0013(11) 0.0009(11)
C12B 0.0519(15) 0.0435(13) 0.0502(15) -0.0054(11) -0.0016(11) -0.0002(11)
C13B 0.0608(17) 0.0498(14) 0.0461(14) 0.0010(12) -0.0019(12) 0.0003(13)
C14B 0.0689(18) 0.0542(16) 0.0439(14) -0.0031(12) 0.0017(13) 0.0009(14)
C15B 0.0544(15) 0.0493(14) 0.0498(15) -0.0017(12) 0.0007(12) 0.0006(12)
C16B 0.0678(18) 0.0481(15) 0.0561(17) -0.0013(13) 0.0056(14) 0.0028(13)
C22B 0.124(3) 0.069(2) 0.0504(18) 0.0092(16) 0.009(2) 0.008(2)
C17C 0.055(4) 0.056(3) 0.058(3) 0.000(2) 0.003(3) 0.004(3)
C18C 0.061(4) 0.070(4) 0.067(5) -0.006(4) -0.012(3) 0.008(3)
C19C 0.082(6) 0.073(4) 0.079(5) -0.020(4) -0.021(4) 0.000(4)
C20B 0.094(7) 0.070(6) 0.093(8) -0.011(5) -0.024(6) 0.020(5)
C21B 0.096(6) 0.057(3) 0.051(3) -0.001(2) -0.012(3) 0.019(3)
C17B 0.073(8) 0.063(6) 0.063(6) -0.001(4) -0.007(5) 0.022(6)
C18B 0.083(9) 0.071(7) 0.045(6) -0.011(5) -0.001(5) 0.010(6)
C19B 0.101(10) 0.069(6) 0.066(6) -0.005(5) 0.009(7) 0.020(7)
C20C 0.17(3) 0.054(9) 0.056(7) -0.008(6) -0.012(14) 0.037(15)
C21C 0.110(11) 0.064(6) 0.059(6) -0.002(4) 0.008(6) 0.011(6)
O1A 0.121(2) 0.0539(14) 0.090(2) 0.0082(13) -0.0263(18) -0.0072(14)
O2A 0.112(2) 0.0529(12) 0.0504(12) 0.0011(10) -0.0080(12) -0.0075(12)
O3A 0.170(3) 0.0609(15) 0.0560(14) -0.0151(12) 0.0045(17) -0.0070(18)
N1A 0.0644(17) 0.088(2) 0.0477(14) 0.0064(14) 0.0058(12) 0.0047(14)
N2A 0.081(2) 0.120(2) 0.0564(15) -0.0131(17) 0.0102(14) 0.0002(19)
N3A 0.0625(18) 0.105(2) 0.0748(18) -0.0337(15) 0.0014(14) -0.0022(16)
N4A 0.0656(15) 0.0490(13) 0.0477(12) -0.0009(10) 0.0023(11) -0.0005(11)
C6A 0.0520(17) 0.112(2) 0.0630(17) 0.0253(19) 0.0122(13) 0.0174(18)
C7A 0.0498(16) 0.086(2) 0.0533(15) -0.0070(13) -0.0002(12) -0.0033(15)
C8A 0.075(2) 0.120(3) 0.071(2) -0.0339(17) 0.0072(19) -0.001(2)
C9A 0.0467(15) 0.0739(17) 0.0729(17) -0.0247(15) -0.0041(13) -0.0059(13)
C10A 0.0476(15) 0.0696(16) 0.0552(15) -0.0117(12) -0.0020(12) -0.0061(12)
C11A 0.0612(17) 0.0565(16) 0.0479(15) -0.0060(13) -0.0049(12) -0.0014(13)
C12A 0.0675(19) 0.0542(16) 0.0575(17) -0.0044(14) -0.0091(14) -0.0090(14)
C13A 0.068(2) 0.0552(17) 0.076(2) -0.0064(16) -0.0182(17) -0.0070(15)
C14A 0.0593(19) 0.0556(18) 0.094(3) -0.0143(18) -0.0125(18) -0.0028(14)
C15A 0.089(2) 0.0537(17) 0.0509(16) 0.0013(14) -0.0066(16) -0.0053(16)
C16A 0.095(3) 0.0576(18) 0.0523(17) 0.0013(14) -0.0072(17) -0.0037(17)
C17A 0.081(2) 0.0619(19) 0.0534(17) 0.0011(15) -0.0081(15) 0.0044(16)
C18A 0.106(3) 0.0456(16) 0.066(2) -0.0015(15) 0.0068(19) -0.0015(17)
C19A 0.141(4) 0.058(2) 0.072(2) -0.0143(19) 0.002(3) -0.018(2)
C20A 0.153(4) 0.063(2) 0.0486(18) -0.0038(16) -0.012(2) 0.004(2)
C21A 0.100(3) 0.0470(16) 0.0517(17) 0.0001(13) 0.0061(16) -0.0050(16)
C22A 0.177(6) 0.054(2) 0.142(5) 0.006(3) -0.055(5) 0.007(3)
Cl1C 0.109(2) 0.157(4) 0.0603(15) 0.0310(18) -0.0042(14) -0.024(2)
F1C 0.092(5) 0.096(6) 0.105(7) 0.038(5) -0.003(5) -0.001(5)
C1A 0.046(4) 0.087(6) 0.061(3) 0.023(4) 0.014(3) 0.005(5)
C2A 0.055(5) 0.081(6) 0.064(5) 0.019(4) 0.012(4) -0.002(5)
C3A 0.050(5) 0.085(5) 0.064(6) 0.014(4) 0.001(4) 0.006(4)
C4A 0.056(5) 0.102(4) 0.062(6) 0.013(5) 0.003(4) 0.026(4)
C5A 0.053(9) 0.109(4) 0.068(6) 0.021(4) -0.002(5) 0.024(4)
Cl1A 0.131(2) 0.0586(10) 0.266(4) 0.0271(15) 0.091(2) 0.0144(11)
F1A 0.282(15) 0.177(11) 0.129(8) 0.102(8) 0.097(9) 0.121(10)
C1C 0.096(6) 0.118(5) 0.057(3) 0.024(3) 0.006(3) 0.043(5)
C2C 0.144(9) 0.129(7) 0.067(4) 0.035(5) 0.025(4) 0.064(6)
C3C 0.131(10) 0.123(6) 0.074(5) 0.045(6) 0.034(5) 0.062(6)
C4C 0.093(8) 0.113(5) 0.080(6) 0.043(4) 0.037(5) 0.048(4)
C5C 0.049(6) 0.101(3) 0.076(5) 0.034(3) 0.010(4) 0.029(3)
O4A 0.0862(17) 0.0870(18) 0.0604(14) -0.0029(13) 0.0091(13) 0.0120(14)
O5A 0.0778(17) 0.127(3) 0.0674(16) 0.0232(17) 0.0146(13) -0.0042(16)
O6A 0.103(2) 0.129(3) 0.109(3) 0.046(2) 0.002(2) 0.010(2)
C23A 0.075(2) 0.083(2) 0.0432(15) -0.0081(15) 0.0042(14) -0.0131(18)
C24A 0.078(2) 0.112(3) 0.058(2) 0.007(2) -0.0012(17) 0.000(2)
C25A 0.070(3) 0.193(7) 0.087(3) 0.017(4) -0.003(2) 0.005(3)
C26A 0.072(3) 0.229(9) 0.095(4) 0.022(5) 0.005(3) -0.022(4)
C27A 0.103(4) 0.173(6) 0.089(3) 0.022(4) 0.009(3) -0.054(4)
C28A 0.103(3) 0.101(3) 0.073(2) 0.004(2) 0.001(2) -0.031(3)
C29A 0.082(2) 0.071(2) 0.0435(15) -0.0119(15) 0.0070(15) -0.0061(18)
O4C 0.116(2) 0.0721(16) 0.0624(15) -0.0069(13) 0.0206(15) 0.0039(15)
O5C 0.120(2) 0.0633(14) 0.0582(14) -0.0140(12) -0.0089(14) -0.0114(15)
O6C 0.100(2) 0.126(3) 0.095(2) -0.010(2) 0.0105(19) -0.012(2)
C23C 0.087(2) 0.0498(15) 0.0411(14) -0.0002(12) -0.0090(14) 0.0084(14)
C24C 0.092(3) 0.073(2) 0.0554(19) -0.0029(17) -0.0064(17) 0.010(2)
C25C 0.121(4) 0.112(4) 0.067(3) -0.020(3) 0.006(3) 0.032(3)
C26C 0.147(5) 0.101(4) 0.077(3) -0.041(3) -0.020(3) 0.035(3)
C27C 0.138(4) 0.074(3) 0.087(3) -0.027(2) -0.039(3) 0.001(3)
C28C 0.101(3) 0.064(2) 0.063(2) -0.0071(17) -0.0149(19) 0.0003(19)
C29C 0.102(3) 0.0471(15) 0.0388(14) 0.0002(12) -0.0038(16) 0.0036(16)
O4D 0.145(4) 0.074(2) 0.177(4) -0.017(3) 0.020(3) -0.001(2)
O5D 0.090(2) 0.144(3) 0.105(3) -0.056(3) -0.0024(19) 0.011(2)
O6D 0.191(5) 0.160(5) 0.092(3) 0.018(3) 0.003(3) -0.005(4)
C23D 0.0437(16) 0.075(2) 0.096(3) -0.016(2) 0.0051(16) 0.0004(15)
C24D 0.064(2) 0.104(3) 0.099(3) -0.017(3) 0.007(2) -0.006(2)
C25D 0.070(3) 0.169(7) 0.154(6) -0.089(6) 0.016(3) 0.000(4)
C26D 0.106(5) 0.102(5) 0.255(12) -0.070(7) 0.015(6) 0.014(4)
C27D 0.142(6) 0.070(4) 0.261(13) 0.007(6) 0.012(7) 0.006(4)
C28D 0.085(3) 0.090(3) 0.144(5) 0.009(3) 0.021(3) 0.001(2)
C29D 0.058(2) 0.095(3) 0.102(3) -0.027(3) -0.001(2) 0.001(2)
O4B 0.0593(15) 0.116(5) 0.096(2) -0.016(3) -0.0129(16) -0.0033(18)
O5B 0.065(2) 0.192(7) 0.1033(19) 0.005(2) -0.0187(14) -0.012(3)
O6B 0.071(2) 0.127(5) 0.1043(18) -0.010(2) -0.0181(14) -0.003(3)
C23B 0.0578(14) 0.057(4) 0.1003(17) -0.0258(17) -0.0122(11) 0.0083(15)
C24B 0.0590(14) 0.059(3) 0.1011(18) -0.0251(17) -0.0137(12) 0.0070(14)
C25B 0.0617(15) 0.107(9) 0.114(2) -0.011(3) -0.0144(15) -0.004(3)
C26B 0.0605(17) 0.092(5) 0.114(2) -0.012(2) -0.0136(15) -0.011(2)
C27B 0.0608(17) 0.080(4) 0.111(2) -0.015(2) -0.0129(13) -0.0085(19)
C28B 0.0595(16) 0.063(3) 0.1012(17) -0.0230(18) -0.0146(12) -0.0062(18)
C29B 0.0591(14) 0.080(4) 0.0978(18) -0.0194(19) -0.0140(12) 0.0042(18)
O4F 0.095(3) 0.212(13) 0.213(5) 0.029(6) -0.042(3) -0.005(6)
O5F 0.088(3) 0.145(10) 0.196(6) -0.004(6) -0.039(3) 0.002(4)
O6F 0.084(3) 0.142(9) 0.195(4) -0.011(5) -0.037(3) 0.001(4)
C23F 0.088(2) 0.047(5) 0.191(4) -0.035(3) -0.039(2) 0.006(3)
C24F 0.085(2) 0.048(5) 0.193(4) -0.032(3) -0.038(2) 0.008(3)
C25F 0.085(3) 0.056(5) 0.196(4) -0.030(4) -0.040(2) 0.006(3)
C26F 0.088(3) 0.050(7) 0.197(4) -0.032(5) -0.041(3) 0.005(3)
C27F 0.090(3) 0.104(9) 0.201(4) -0.016(5) -0.044(3) -0.002(3)
C28F 0.091(3) 0.104(10) 0.197(4) -0.020(4) -0.043(3) -0.002(4)
C29F 0.089(2) 0.111(10) 0.193(4) -0.016(5) -0.041(2) -0.001(3)

loop_
_atom_type_symbol
_atom_type_description
_atom_type_scat_dispersion_real
_atom_type_scat_dispersion_imag
_atom_type_scat_source
C C 0.0181 0.0091 'International Tables Vol C Tables 4.2.6.8 and 6.1.1.4'
H H 0.0000 0.0000 'International Tables Vol C Tables 4.2.6.8 and 6.1.1.4'
Cl Cl 0.3639 0.7018 'International Tables Vol C Tables 4.2.6.8 and 6.1.1.4'
F F 0.0727 0.0534 'International Tables Vol C Tables 4.2.6.8 and 6.1.1.4'
N N 0.0311 0.0180 'International Tables Vol C Tables 4.2.6.8 and 6.1.1.4'
O O 0.0492 0.0322 'International Tables Vol C Tables 4.2.6.8 and 6.1.1.4'

loop_
_geom_angle_atom_site_label_1
_geom_angle_atom_site_label_2
_geom_angle_atom_site_label_3
_geom_angle
_geom_angle_site_symmetry_1
_geom_angle_site_symmetry_3
_geom_angle_publ_flag
C13B O1B C22B 117.6(3) . . ?
C12B O2B C15B 117.9(2) . . ?
C19C O3B C20B 109.6(10) . . ?
C20C O3B C19B 109.2(16) . . ?
C6B N1B H1B 116.2 . . ?
C7B N1B H1B 116.2 . . ?
C7B N1B C6B 127.7(3) . . ?
C8B N2B C7B 117.7(3) . . ?
C8B N3B H3B 119.7 . . ?
C8B N3B C9B 120.7(3) . . ?
C9B N3B H3B 119.7 . . ?
C17C N4B H4B 103.3 . . ?
C18C N4B H4B 103.3 . . ?
C18C N4B C17C 115.9(5) . . ?
C18C N4B C21B 114.9(5) . . ?
C21B N4B H4B 103.3 . . ?
C21B N4B C17C 113.9(4) . . ?
C17B N4B H4BA 116.3 . . ?
C17B N4B C21C 103.2(8) . . ?
C18B N4B H4BA 116.3 . . ?
C18B N4B C17B 104.6(7) . . ?
C18B N4B C21C 97.5(7) . . ?
C21C N4B H4BA 116.3 . . ?
C2B C1B H1BA 120.1 . . ?
C2B C1B C6B 119.7(4) . . ?
C6B C1B H1BA 120.1 . . ?
C1B C2B H2B 120.0 . . ?
C3B C2B C1B 120.1(4) . . ?
C3B C2B H2B 120.0 . . ?
F1B C3B C4B 118.5(4) . . ?
C2B C3B F1B 119.8(5) . . ?
C2B C3B C4B 121.8(4) . . ?
C3B C4B Cl1B 121.1(3) . . ?
C3B C4B C5B 119.1(4) . . ?
C5B C4B Cl1B 119.8(4) . . ?
C4B C5B H5B 120.1 . . ?
C6B C5B C4B 119.7(4) . . ?
C6B C5B H5B 120.1 . . ?
C1B C6B N1B 124.1(3) . . ?
C5B C6B N1B 116.2(3) . . ?
C5B C6B C1B 119.6(3) . . ?
N1B C7B N2B 117.4(3) . . ?
N1B C7B C10B 121.1(3) . . ?
N2B C7B C10B 121.5(3) . . ?
N2B C8B N3B 125.1(3) . . ?
N2B C8B H8B 117.4 . . ?
N3B C8B H8B 117.4 . . ?
N3B C9B C10B 118.2(3) . . ?
N3B C9B C14B 120.3(3) . . ?
C14B C9B C10B 121.5(3) . . ?
C9B C10B C7B 116.7(3) . . ?
C9B C10B C11B 118.1(3) . . ?
C11B C10B C7B 125.2(3) . . ?
C10B C11B H11B 119.7 . . ?
C12B C11B C10B 120.6(3) . . ?
C12B C11B H11B 119.7 . . ?
O2B C12B C11B 125.6(3) . . ?
O2B C12B C13B 114.2(3) . . ?
C11B C12B C13B 120.2(3) . . ?
O1B C13B C12B 115.3(3) . . ?
O1B C13B C14B 124.9(3) . . ?
C14B C13B C12B 119.7(3) . . ?
C9B C14B H14B 120.1 . . ?
C13B C14B C9B 119.8(3) . . ?
C13B C14B H14B 120.1 . . ?
O2B C15B H15A 110.4 . . ?
O2B C15B H15B 110.4 . . ?
O2B C15B C16B 106.5(2) . . ?
H15A C15B H15B 108.6 . . ?
C16B C15B H15A 110.4 . . ?
C16B C15B H15B 110.4 . . ?
C15B C16B H16A 109.8 . . ?
C15B C16B H16B 109.8 . . ?
C15B C16B H16C 109.0 . . ?
C15B C16B H16D 109.0 . . ?
C15B C16B C17C 109.2(3) . . ?
H16A C16B H16B 108.3 . . ?
H16C C16B H16D 107.8 . . ?
C17C C16B H16A 109.8 . . ?
C17C C16B H16B 109.8 . . ?
C17B C16B C15B 113.0(5) . . ?
C17B C16B H16C 109.0 . . ?
C17B C16B H16D 109.0 . . ?
O1B C22B H22A 109.5 . . ?
O1B C22B H22B 109.5 . . ?
O1B C22B H22C 109.5 . . ?
H22A C22B H22B 109.5 . . ?
H22A C22B H22C 109.5 . . ?
H22B C22B H22C 109.5 . . ?
N4B C17C C16B 111.9(4) . . ?
N4B C17C H17A 109.2 . . ?
N4B C17C H17B 109.2 . . ?
C16B C17C H17A 109.2 . . ?
C16B C17C H17B 109.2 . . ?
H17A C17C H17B 107.9 . . ?
N4B C18C H18A 109.4 . . ?
N4B C18C H18B 109.4 . . ?
N4B C18C C19C 111.0(6) . . ?
H18A C18C H18B 108.0 . . ?
C19C C18C H18A 109.4 . . ?
C19C C18C H18B 109.4 . . ?
O3B C19C C18C 115.4(7) . . ?
O3B C19C H19A 108.4 . . ?
O3B C19C H19B 108.4 . . ?
C18C C19C H19A 108.4 . . ?
C18C C19C H19B 108.4 . . ?
H19A C19C H19B 107.5 . . ?
O3B C20B H20A 109.1 . . ?
O3B C20B H20B 109.1 . . ?
O3B C20B C21B 112.3(12) . . ?
H20A C20B H20B 107.9 . . ?
C21B C20B H20A 109.1 . . ?
C21B C20B H20B 109.1 . . ?
N4B C21B C20B 109.6(9) . . ?
N4B C21B H21A 109.8 . . ?
N4B C21B H21B 109.8 . . ?
C20B C21B H21A 109.8 . . ?
C20B C21B H21B 109.8 . . ?
H21A C21B H21B 108.2 . . ?
N4B C17B H17C 108.7 . . ?
N4B C17B H17D 108.7 . . ?
C16B C17B N4B 114.3(7) . . ?
C16B C17B H17C 108.7 . . ?
C16B C17B H17D 108.7 . . ?
H17C C17B H17D 107.6 . . ?
N4B C18B H18C 109.7 . . ?
N4B C18B H18D 109.7 . . ?
H18C C18B H18D 108.2 . . ?
C19B C18B N4B 109.7(10) . . ?
C19B C18B H18C 109.7 . . ?
C19B C18B H18D 109.7 . . ?
O3B C19B H19C 111.4 . . ?
O3B C19B H19D 111.4 . . ?
C18B C19B O3B 102.0(10) . . ?
C18B C19B H19C 111.4 . . ?
C18B C19B H19D 111.4 . . ?
H19C C19B H19D 109.2 . . ?
O3B C20C H20C 110.9 . . ?
O3B C20C H20D 110.9 . . ?
O3B C20C C21C 104(2) . . ?
H20C C20C H20D 108.9 . . ?
C21C C20C H20C 110.9 . . ?
C21C C20C H20D 110.9 . . ?
N4B C21C H21C 111.4 . . ?
N4B C21C H21D 111.4 . . ?
C20C C21C N4B 101.7(14) . . ?
C20C C21C H21C 111.4 . . ?
C20C C21C H21D 111.4 . . ?
H21C C21C H21D 109.3 . . ?
C13A O1A C22A 117.8(4) . . ?
C12A O2A C15A 118.0(3) . . ?
C19A O3A C20A 109.9(3) . . ?
C6A N1A H1A 116.3 . . ?
C7A N1A H1A 116.3 . . ?
C7A N1A C6A 127.4(3) . . ?
C7A N2A C8A 116.3(4) . . ?
C8A N3A C9A 119.6(4) . . ?
C17A N4A H4A 107.5 . . ?
C17A N4A C18A 110.7(3) . . ?
C18A N4A H4A 107.5 . . ?
C21A N4A H4A 107.5 . . ?
C21A N4A C17A 113.6(3) . . ?
C21A N4A C18A 109.7(3) . . ?
N1A C6A C5A 110.4(7) . . ?
N1A C6A C1C 115.1(6) . . ?
C1A C6A N1A 137.0(7) . . ?
C1A C6A C5A 112.3(9) . . ?
C5C C6A N1A 121.2(6) . . ?
C5C C6A C1C 123.6(7) . . ?
N1A C7A C10A 120.6(3) . . ?
N2A C7A N1A 117.7(4) . . ?
N2A C7A C10A 121.7(4) . . ?
N2A C8A H8A 116.6 . . ?
N3A C8A N2A 126.8(4) . . ?
N3A C8A H8A 116.6 . . ?
N3A C9A C10A 118.3(4) . . ?
N3A C9A C14A 120.2(4) . . ?
C14A C9A C10A 121.5(3) . . ?
C9A C10A C7A 117.2(3) . . ?
C11A C10A C7A 125.0(3) . . ?
C11A C10A C9A 117.8(3) . . ?
C10A C11A H11A 119.9 . . ?
C12A C11A C10A 120.2(3) . . ?
C12A C11A H11A 119.9 . . ?
O2A C12A C11A 125.5(3) . . ?
O2A C12A C13A 113.8(3) . . ?
C11A C12A C13A 120.8(3) . . ?
O1A C13A C12A 114.2(3) . . ?
O1A C13A C14A 125.9(3) . . ?
C14A C13A C12A 119.9(4) . . ?
C9A C14A H14A 120.1 . . ?
C13A C14A C9A 119.8(3) . . ?
C13A C14A H14A 120.1 . . ?
O2A C15A H15C 110.5 . . ?
O2A C15A H15D 110.5 . . ?
O2A C15A C16A 106.0(3) . . ?
H15C C15A H15D 108.7 . . ?
C16A C15A H15C 110.5 . . ?
C16A C15A H15D 110.5 . . ?
C15A C16A H16E 109.4 . . ?
C15A C16A H16F 109.4 . . ?
C15A C16A C17A 111.1(3) . . ?
H16E C16A H16F 108.0 . . ?
C17A C16A H16E 109.4 . . ?
C17A C16A H16F 109.4 . . ?
N4A C17A C16A 111.7(3) . . ?
N4A C17A H17E 109.3 . . ?
N4A C17A H17F 109.3 . . ?
C16A C17A H17E 109.3 . . ?
C16A C17A H17F 109.3 . . ?
H17E C17A H17F 107.9 . . ?
N4A C18A H18E 109.6 . . ?
N4A C18A H18F 109.6 . . ?
N4A C18A C19A 110.1(3) . . ?
H18E C18A H18F 108.1 . . ?
C19A C18A H18E 109.6 . . ?
C19A C18A H18F 109.6 . . ?
O3A C19A C18A 111.3(4) . . ?
O3A C19A H19E 109.4 . . ?
O3A C19A H19F 109.4 . . ?
C18A C19A H19E 109.4 . . ?
C18A C19A H19F 109.4 . . ?
H19E C19A H19F 108.0 . . ?
O3A C20A H20E 109.5 . . ?
O3A C20A H20F 109.5 . . ?
O3A C20A C21A 110.9(4) . . ?
H20E C20A H20F 108.1 . . ?
C21A C20A H20E 109.5 . . ?
C21A C20A H20F 109.5 . . ?
N4A C21A C20A 110.2(3) . . ?
N4A C21A H21E 109.6 . . ?
N4A C21A H21F 109.6 . . ?
C20A C21A H21E 109.6 . . ?
C20A C21A H21F 109.6 . . ?
H21E C21A H21F 108.1 . . ?
O1A C22A H22D 109.5 . . ?
O1A C22A H22E 109.5 . . ?
O1A C22A H22F 109.5 . . ?
H22D C22A H22E 109.5 . . ?
H22D C22A H22F 109.5 . . ?
H22E C22A H22F 109.5 . . ?
C6A C1A H1AA 114.9 . . ?
C6A C1A C2A 130.2(12) . . ?
C2A C1A H1AA 114.9 . . ?
C1A C2A Cl1C 120.4(11) . . ?
C1A C2A C3A 116.3(11) . . ?
C3A C2A Cl1C 123.3(10) . . ?
F1C C3A C2A 114.0(11) . . ?
F1C C3A C4A 124.6(12) . . ?
C2A C3A C4A 121.4(11) . . ?
C3A C4A H4AA 120.0 . . ?
C3A C4A C5A 119.9(14) . . ?
C5A C4A H4AA 120.0 . . ?
C6A C5A H5A 120.2 . . ?
C4A C5A C6A 119.6(12) . . ?
C4A C5A H5A 120.2 . . ?
C6A C1C H1C 123.2 . . ?
C2C C1C C6A 113.7(10) . . ?
C2C C1C H1C 123.2 . . ?
C1C C2C H2C 119.6 . . ?
C3C C2C C1C 120.8(10) . . ?
C3C C2C H2C 119.6 . . ?
F1A C3C C2C 120.8(12) . . ?
F1A C3C C4C 116.2(14) . . ?
C2C C3C C4C 123.0(8) . . ?
C3C C4C Cl1A 126.3(9) . . ?
C3C C4C C5C 117.4(11) . . ?
C5C C4C Cl1A 116.3(10) . . ?
C6A C5C C4C 121.4(10) . . ?
C6A C5C H5C 119.3 . . ?
C4C C5C H5C 119.3 . . ?
C24A O6A H6A 109.5 . . ?
C24A C23A C29A 122.2(4) . . ?
C28A C23A C24A 116.4(4) . . ?
C28A C23A C29A 121.5(4) . . ?
O6A C24A C23A 122.0(4) . . ?
O6A C24A C25A 117.0(5) . . ?
C25A C24A C23A 121.0(5) . . ?
C24A C25A H25A 119.8 . . ?
C26A C25A C24A 120.3(7) . . ?
C26A C25A H25A 119.8 . . ?
C25A C26A H26A 119.8 . . ?
C25A C26A C27A 120.5(6) . . ?
C27A C26A H26A 119.8 . . ?
C26A C27A H27A 119.8 . . ?
C26A C27A C28A 120.4(6) . . ?
C28A C27A H27A 119.8 . . ?
C23A C28A H28A 119.3 . . ?
C27A C28A C23A 121.4(6) . . ?
C27A C28A H28A 119.3 . . ?
O4A C29A O5A 121.7(4) . . ?
O4A C29A C23A 120.3(3) . . ?
O5A C29A C23A 118.1(4) . . ?
C24C O6C H6C 109.5 . . ?
C24C C23C C29C 120.7(3) . . ?
C28C C23C C24C 118.9(3) . . ?
C28C C23C C29C 120.3(4) . . ?
O6C C24C C23C 123.0(4) . . ?
O6C C24C C25C 117.0(5) . . ?
C23C C24C C25C 120.0(4) . . ?
C24C C25C H25C 119.9 . . ?
C26C C25C C24C 120.1(5) . . ?
C26C C25C H25C 119.9 . . ?
C25C C26C H26C 119.5 . . ?
C25C C26C C27C 120.9(4) . . ?
C27C C26C H26C 119.5 . . ?
C26C C27C H27C 120.3 . . ?
C26C C27C C28C 119.4(5) . . ?
C28C C27C H27C 120.3 . . ?
C23C C28C C27C 120.6(5) . . ?
C23C C28C H28C 119.7 . . ?
C27C C28C H28C 119.7 . . ?
O4C C29C O5C 123.7(3) . . ?
O4C C29C C23C 119.0(3) . . ?
O5C C29C C23C 117.3(3) . . ?
C29D O5D H5D 109.5 . . ?
C24D O6D H6D 109.5 . . ?
C24D C23D C29D 119.7(5) . . ?
C28D C23D C24D 117.7(5) . . ?
C28D C23D C29D 122.5(5) . . ?
O6D C24D C23D 123.3(5) . . ?
O6D C24D C25D 117.1(6) . . ?
C23D C24D C25D 119.5(6) . . ?
C24D C25D H25D 120.0 . . ?
C26D C25D C24D 120.1(7) . . ?
C26D C25D H25D 120.0 . . ?
C25D C26D H26D 120.1 . . ?
C27D C26D C25D 119.7(7) . . ?
C27D C26D H26D 120.1 . . ?
C26D C27D H27D 118.7 . . ?
C26D C27D C28D 122.6(8) . . ?
C28D C27D H27D 118.7 . . ?
C23D C28D H28D 119.9 . . ?
C27D C28D C23D 120.3(8) . . ?
C27D C28D H28D 119.9 . . ?
O4D C29D C23D 117.9(5) . . ?
O5D C29D O4D 123.2(5) . . ?
O5D C29D C23D 119.0(5) . . ?
C24B O6B H6B 109.5 . . ?
C24B C23B C28B 119.7(8) . . ?
C24B C23B C29B 120.6(9) . . ?
C28B C23B C29B 119.7(7) . . ?
O6B C24B C23B 120.6(8) . . ?
O6B C24B C25B 117.4(7) . . ?
C25B C24B C23B 121.8(9) . . ?
C24B C25B H25B 120.2 . . ?
C24B C25B C26B 119.5(10) . . ?
C26B C25B H25B 120.2 . . ?
C25B C26B H26B 119.8 . . ?
C25B C26B C27B 120.4(9) . . ?
C27B C26B H26B 119.8 . . ?
C26B C27B H27B 120.4 . . ?
C28B C27B C26B 119.2(9) . . ?
C28B C27B H27B 120.4 . . ?
C23B C28B H28B 120.3 . . ?
C27B C28B C23B 119.3(8) . . ?
C27B C28B H28B 120.3 . . ?
O4B C29B C23B 117.2(8) . . ?
O5B C29B O4B 124.0(8) . . ?
O5B C29B C23B 118.7(8) . . ?
C24F O6F H6F 109.5 . . ?
C24F C23F C28F 121.3(15) . . ?
C24F C23F C29F 120.8(15) . . ?
C28F C23F C29F 117.8(16) . . ?
O6F C24F C23F 114.7(13) . . ?
O6F C24F C25F 121.0(17) . . ?
C23F C24F C25F 124.4(14) . . ?
C24F C25F H25F 122.8 . . ?
C26F C25F C24F 114.3(18) . . ?
C26F C25F H25F 122.8 . . ?
C25F C26F H26F 117.9 . . ?
C25F C26F C27F 124.2(18) . . ?
C27F C26F H26F 117.9 . . ?
C26F C27F H27F 120.4 . . ?
C28F C27F C26F 119.2(16) . . ?
C28F C27F H27F 120.4 . . ?
C23F C28F C27F 116.5(18) . . ?
C23F C28F H28F 121.8 . . ?
C27F C28F H28F 121.8 . . ?
O4F C29F C23F 119.5(16) . . ?
O5F C29F O4F 121.7(17) . . ?
O5F C29F C23F 118.6(19) . . ?

loop_
_geom_bond_atom_site_label_1
_geom_bond_atom_site_label_2
_geom_bond_distance
_geom_bond_site_symmetry_2
_geom_bond_publ_flag
Cl1B C4B 1.718(4) . ?
F1B C3B 1.354(5) . ?
O1B C13B 1.342(4) . ?
O1B C22B 1.437(4) . ?
O2B C12B 1.359(3) . ?
O2B C15B 1.432(4) . ?
O3B C19C 1.376(9) . ?
O3B C20B 1.502(17) . ?
O3B C19B 1.593(15) . ?
O3B C20C 1.18(3) . ?
N1B H1B 0.8600 . ?
N1B C6B 1.417(4) . ?
N1B C7B 1.339(4) . ?
N2B C7B 1.351(4) . ?
N2B C8B 1.311(5) . ?
N3B H3B 0.8600 . ?
N3B C8B 1.313(5) . ?
N3B C9B 1.378(4) . ?
N4B H4B 0.9800 . ?
N4B H4BA 0.9800 . ?
N4B C17C 1.521(6) . ?
N4B C18C 1.393(8) . ?
N4B C21B 1.479(6) . ?
N4B C17B 1.573(11) . ?
N4B C18B 1.552(12) . ?
N4B C21C 1.669(13) . ?
C1B H1BA 0.9300 . ?
C1B C2B 1.382(5) . ?
C1B C6B 1.392(5) . ?
C2B H2B 0.9300 . ?
C2B C3B 1.343(7) . ?
C3B C4B 1.374(7) . ?
C4B C5B 1.392(6) . ?
C5B H5B 0.9300 . ?
C5B C6B 1.381(5) . ?
C7B C10B 1.434(4) . ?
C8B H8B 0.9300 . ?
C9B C10B 1.401(4) . ?
C9B C14B 1.394(4) . ?
C10B C11B 1.416(4) . ?
C11B H11B 0.9300 . ?
C11B C12B 1.367(4) . ?
C12B C13B 1.429(4) . ?
C13B C14B 1.370(4) . ?
C14B H14B 0.9300 . ?
C15B H15A 0.9700 . ?
C15B H15B 0.9700 . ?
C15B C16B 1.511(4) . ?
C16B H16A 0.9700 . ?
C16B H16B 0.9700 . ?
C16B H16C 0.9700 . ?
C16B H16D 0.9700 . ?
C16B C17C 1.539(7) . ?
C16B C17B 1.443(11) . ?
C22B H22A 0.9600 . ?
C22B H22B 0.9600 . ?
C22B H22C 0.9600 . ?
C17C H17A 0.9700 . ?
C17C H17B 0.9700 . ?
C18C H18A 0.9700 . ?
C18C H18B 0.9700 . ?
C18C C19C 1.506(11) . ?
C19C H19A 0.9700 . ?
C19C H19B 0.9700 . ?
C20B H20A 0.9700 . ?
C20B H20B 0.9700 . ?
C20B C21B 1.51(2) . ?
C21B H21A 0.9700 . ?
C21B H21B 0.9700 . ?
C17B H17C 0.9700 . ?
C17B H17D 0.9700 . ?
C18B H18C 0.9700 . ?
C18B H18D 0.9700 . ?
C18B C19B 1.512(17) . ?
C19B H19C 0.9700 . ?
C19B H19D 0.9700 . ?
C20C H20C 0.9700 . ?
C20C H20D 0.9700 . ?
C20C C21C 1.56(3) . ?
C21C H21C 0.9700 . ?
C21C H21D 0.9700 . ?
O1A C13A 1.355(5) . ?
O1A C22A 1.419(6) . ?
O2A C12A 1.358(4) . ?
O2A C15A 1.428(4) . ?
O3A C19A 1.412(6) . ?
O3A C20A 1.422(5) . ?
N1A H1A 0.8600 . ?
N1A C6A 1.413(5) . ?
N1A C7A 1.346(5) . ?
N2A C7A 1.338(5) . ?
N2A C8A 1.347(7) . ?
N3A C8A 1.289(7) . ?
N3A C9A 1.370(5) . ?
N4A H4A 0.9800 . ?
N4A C17A 1.487(4) . ?
N4A C18A 1.493(4) . ?
N4A C21A 1.486(4) . ?
C6A C1A 1.328(13) . ?
C6A C5A 1.522(19) . ?
C6A C1C 1.463(12) . ?
C6A C5C 1.301(13) . ?
C7A C10A 1.422(5) . ?
C8A H8A 0.9300 . ?
C9A C10A 1.418(5) . ?
C9A C14A 1.386(6) . ?
C10A C11A 1.413(4) . ?
C11A H11A 0.9300 . ?
C11A C12A 1.363(5) . ?
C12A C13A 1.424(5) . ?
C13A C14A 1.361(6) . ?
C14A H14A 0.9300 . ?
C15A H15C 0.9700 . ?
C15A H15D 0.9700 . ?
C15A C16A 1.500(5) . ?
C16A H16E 0.9700 . ?
C16A H16F 0.9700 . ?
C16A C17A 1.516(5) . ?
C17A H17E 0.9700 . ?
C17A H17F 0.9700 . ?
C18A H18E 0.9700 . ?
C18A H18F 0.9700 . ?
C18A C19A 1.494(6) . ?
C19A H19E 0.9700 . ?
C19A H19F 0.9700 . ?
C20A H20E 0.9700 . ?
C20A H20F 0.9700 . ?
C20A C21A 1.503(6) . ?
C21A H21E 0.9700 . ?
C21A H21F 0.9700 . ?
C22A H22D 0.9600 . ?
C22A H22E 0.9600 . ?
C22A H22F 0.9600 . ?
Cl1C C2A 1.657(12) . ?
F1C C3A 1.373(14) . ?
C1A H1AA 0.9300 . ?
C1A C2A 1.374(16) . ?
C2A C3A 1.385(17) . ?
C3A C4A 1.390(14) . ?
C4A H4AA 0.9300 . ?
C4A C5A 1.403(18) . ?
C5A H5A 0.9300 . ?
Cl1A C4C 1.661(13) . ?
F1A C3C 1.349(11) . ?
C1C H1C 0.9300 . ?
C1C C2C 1.401(12) . ?
C2C H2C 0.9300 . ?
C2C C3C 1.366(16) . ?
C3C C4C 1.372(16) . ?
C4C C5C 1.381(12) . ?
C5C H5C 0.9300 . ?
O4A C29A 1.250(5) . ?
O5A C29A 1.259(5) . ?
O6A H6A 0.8200 . ?
O6A C24A 1.352(6) . ?
C23A C24A 1.401(6) . ?
C23A C28A 1.387(6) . ?
C23A C29A 1.481(6) . ?
C24A C25A 1.385(7) . ?
C25A H25A 0.9300 . ?
C25A C26A 1.343(10) . ?
C26A H26A 0.9300 . ?
C26A C27A 1.352(11) . ?
C27A H27A 0.9300 . ?
C27A C28A 1.377(8) . ?
C28A H28A 0.9300 . ?
O4C C29C 1.240(5) . ?
O5C C29C 1.268(5) . ?
O6C H6C 0.8200 . ?
O6C C24C 1.335(6) . ?
C23C C24C 1.389(6) . ?
C23C C28C 1.382(6) . ?
C23C C29C 1.496(4) . ?
C24C C25C 1.396(6) . ?
C25C H25C 0.9300 . ?
C25C C26C 1.357(9) . ?
C26C H26C 0.9300 . ?
C26C C27C 1.374(9) . ?
C27C H27C 0.9300 . ?
C27C C28C 1.395(6) . ?
C28C H28C 0.9300 . ?
O4D C29D 1.245(7) . ?
O5D H5D 0.8200 . ?
O5D C29D 1.225(6) . ?
O6D H6D 0.8200 . ?
O6D C24D 1.299(8) . ?
C23D C24D 1.390(7) . ?
C23D C28D 1.378(7) . ?
C23D C29D 1.482(6) . ?
C24D C25D 1.402(9) . ?
C25D H25D 0.9300 . ?
C25D C26D 1.356(13) . ?
C26D H26D 0.9300 . ?
C26D C27D 1.314(14) . ?
C27D H27D 0.9300 . ?
C27D C28D 1.363(11) . ?
C28D H28D 0.9300 . ?
O4B C29B 1.264(10) . ?
O5B C29B 1.236(11) . ?
O6B H6B 0.8200 . ?
O6B C24B 1.314(10) . ?
C23B C24B 1.383(11) . ?
C23B C28B 1.428(13) . ?
C23B C29B 1.495(12) . ?
C24B C25B 1.371(14) . ?
C25B H25B 0.9300 . ?
C25B C26B 1.397(13) . ?
C26B H26B 0.9300 . ?
C26B C27B 1.426(11) . ?
C27B H27B 0.9300 . ?
C27B C28B 1.394(11) . ?
C28B H28B 0.9300 . ?
O4F C29F 1.26(2) . ?
O5F C29F 1.182(19) . ?
O6F H6F 0.8200 . ?
O6F C24F 1.357(16) . ?
C23F C24F 1.38(2) . ?
C23F C28F 1.39(2) . ?
C23F C29F 1.498(19) . ?
C24F C25F 1.418(19) . ?
C25F H25F 0.9300 . ?
C25F C26F 1.358(19) . ?
C26F H26F 0.9300 . ?
C26F C27F 1.44(2) . ?
C27F H27F 0.9300 . ?
C27F C28F 1.43(2) . ?
C28F H28F 0.9300 . ?

loop_
_geom_torsion_atom_site_label_1
_geom_torsion_atom_site_label_2
_geom_torsion_atom_site_label_3
_geom_torsion_atom_site_label_4
_geom_torsion
_geom_torsion_site_symmetry_1
_geom_torsion_site_symmetry_2
_geom_torsion_site_symmetry_3
_geom_torsion_site_symmetry_4
_geom_torsion_publ_flag
Cl1B C4B C5B C6B -178.7(3) . . . . ?
F1B C3B C4B Cl1B 0.3(6) . . . . ?
F1B C3B C4B C5B -179.5(4) . . . . ?
O1B C13B C14B C9B 180.0(3) . . . . ?
O2B C12B C13B O1B -0.3(4) . . . . ?
O2B C12B C13B C14B -179.3(3) . . . . ?
O2B C15B C16B C17C 158.8(4) . . . . ?
O2B C15B C16B C17B -168.4(8) . . . . ?
O3B C20B C21B N4B 51.2(15) . . . . ?
O3B C20C C21C N4B 80(2) . . . . ?
N1B C7B C10B C9B -177.7(3) . . . . ?
N1B C7B C10B C11B 2.1(5) . . . . ?
N2B C7B C10B C9B 2.5(4) . . . . ?
N2B C7B C10B C11B -177.7(3) . . . . ?
N3B C9B C10B C7B -1.4(4) . . . . ?
N3B C9B C10B C11B 178.9(3) . . . . ?
N3B C9B C14B C13B -178.7(3) . . . . ?
N4B C18C C19C O3B -54.3(10) . . . . ?
N4B C18B C19B O3B -63.0(13) . . . . ?
C1B C2B C3B F1B 178.7(4) . . . . ?
C1B C2B C3B C4B -0.2(6) . . . . ?
C2B C1B C6B N1B -176.6(3) . . . . ?
C2B C1B C6B C5B 0.2(5) . . . . ?
C2B C3B C4B Cl1B 179.2(3) . . . . ?
C2B C3B C4B C5B -0.6(6) . . . . ?
C3B C4B C5B C6B 1.1(6) . . . . ?
C4B C5B C6B N1B 176.1(3) . . . . ?
C4B C5B C6B C1B -0.9(5) . . . . ?
C6B N1B C7B N2B -0.5(5) . . . . ?
C6B N1B C7B C10B 179.7(3) . . . . ?
C6B C1B C2B C3B 0.4(6) . . . . ?
C7B N1B C6B C1B -36.1(5) . . . . ?
C7B N1B C6B C5B 146.9(3) . . . . ?
C7B N2B C8B N3B 0.6(6) . . . . ?
C7B C10B C11B C12B -179.0(3) . . . . ?
C8B N2B C7B N1B 178.1(3) . . . . ?
C8B N2B C7B C10B -2.2(5) . . . . ?
C8B N3B C9B C10B -0.1(5) . . . . ?
C8B N3B C9B C14B 179.5(4) . . . . ?
C9B N3B C8B N2B 0.5(6) . . . . ?
C9B C10B C11B C12B 0.8(4) . . . . ?
C10B C9B C14B C13B 0.9(5) . . . . ?
C10B C11B C12B O2B 179.5(3) . . . . ?
C10B C11B C12B C13B -0.9(4) . . . . ?
C11B C12B C13B O1B -179.9(3) . . . . ?
C11B C12B C13B C14B 1.1(5) . . . . ?
C12B O2B C15B C16B -174.5(3) . . . . ?
C12B C13B C14B C9B -1.1(5) . . . . ?
C14B C9B C10B C7B 179.1(3) . . . . ?
C14B C9B C10B C11B -0.7(4) . . . . ?
C15B O2B C12B C11B -4.9(4) . . . . ?
C15B O2B C12B C13B 175.6(3) . . . . ?
C15B C16B C17C N4B 170.0(4) . . . . ?
C15B C16B C17B N4B -154.1(8) . . . . ?
C22B O1B C13B C12B 179.7(3) . . . . ?
C22B O1B C13B C14B -1.4(5) . . . . ?
C17C N4B C18C C19C -172.6(6) . . . . ?
C17C N4B C21B C20B 171.3(8) . . . . ?
C18C N4B C17C C16B -85.1(8) . . . . ?
C18C N4B C21B C20B -51.7(10) . . . . ?
C19C O3B C20B C21B -53.9(15) . . . . ?
C20B O3B C19C C18C 54.5(11) . . . . ?
C21B N4B C17C C16B 51.5(9) . . . . ?
C21B N4B C18C C19C 51.2(9) . . . . ?
C17B N4B C18B C19B 172.2(11) . . . . ?
C17B N4B C21C C20C -173.7(13) . . . . ?
C18B N4B C17B C16B -151.8(13) . . . . ?
C18B N4B C21C C20C -66.6(14) . . . . ?
C19B O3B C20C C21C -80(2) . . . . ?
C20C O3B C19B C18B 71.2(18) . . . . ?
C21C N4B C17B C16B -50.2(15) . . . . ?
C21C N4B C18B C19B 66.3(12) . . . . ?
O1A C13A C14A C9A -179.7(3) . . . . ?
O2A C12A C13A O1A -2.4(5) . . . . ?
O2A C12A C13A C14A 177.9(3) . . . . ?
O2A C15A C16A C17A -178.3(3) . . . . ?
O3A C20A C21A N4A -57.9(5) . . . . ?
N1A C6A C1A C2A -175.8(10) . . . . ?
N1A C6A C5A C4A 173.3(18) . . . . ?
N1A C6A C1C C2C -175.9(7) . . . . ?
N1A C6A C5C C4C 178.1(10) . . . . ?
N1A C7A C10A C9A -179.8(3) . . . . ?
N1A C7A C10A C11A 1.6(5) . . . . ?
N2A C7A C10A C9A 2.4(5) . . . . ?
N2A C7A C10A C11A -176.2(3) . . . . ?
N3A C9A C10A C7A -0.7(4) . . . . ?
N3A C9A C10A C11A 178.0(3) . . . . ?
N3A C9A C14A C13A -177.2(3) . . . . ?
N4A C18A C19A O3A 58.1(5) . . . . ?
C6A N1A C7A N2A 1.3(5) . . . . ?
C6A N1A C7A C10A -176.6(3) . . . . ?
C6A C1A C2A Cl1C -177.1(10) . . . . ?
C6A C1A C2A C3A 3(2) . . . . ?
C6A C1C C2C C3C -1.6(15) . . . . ?
C7A N1A C6A C1A -48.8(10) . . . . ?
C7A N1A C6A C5A 138.7(13) . . . . ?
C7A N1A C6A C1C -37.0(7) . . . . ?
C7A N1A C6A C5C 146.0(9) . . . . ?
C7A N2A C8A N3A 0.0(7) . . . . ?
C7A C10A C11A C12A 176.9(3) . . . . ?
C8A N2A C7A N1A -180.0(4) . . . . ?
C8A N2A C7A C10A -2.1(5) . . . . ?
C8A N3A C9A C10A -1.2(5) . . . . ?
C8A N3A C9A C14A 176.7(4) . . . . ?
C9A N3A C8A N2A 1.7(7) . . . . ?
C9A C10A C11A C12A -1.7(5) . . . . ?
C10A C9A C14A C13A 0.7(5) . . . . ?
C10A C11A C12A O2A -177.0(3) . . . . ?
C10A C11A C12A C13A 2.5(5) . . . . ?
C11A C12A C13A O1A 178.1(3) . . . . ?
C11A C12A C13A C14A -1.7(5) . . . . ?
C12A O2A C15A C16A 166.2(3) . . . . ?
C12A C13A C14A C9A 0.0(5) . . . . ?
C14A C9A C10A C7A -178.6(3) . . . . ?
C14A C9A C10A C11A 0.1(5) . . . . ?
C15A O2A C12A C11A 1.5(5) . . . . ?
C15A O2A C12A C13A -178.1(3) . . . . ?
C15A C16A C17A N4A 152.1(3) . . . . ?
C17A N4A C18A C19A -179.9(4) . . . . ?
C17A N4A C21A C20A 178.2(3) . . . . ?
C18A N4A C17A C16A -175.1(3) . . . . ?
C18A N4A C21A C20A 53.7(4) . . . . ?
C19A O3A C20A C21A 61.3(6) . . . . ?
C20A O3A C19A C18A -61.6(6) . . . . ?
C21A N4A C17A C16A 61.0(4) . . . . ?
C21A N4A C18A C19A -53.7(4) . . . . ?
C22A O1A C13A C12A -175.4(4) . . . . ?
C22A O1A C13A C14A 4.3(6) . . . . ?
Cl1C C2A C3A F1C 1.1(17) . . . . ?
Cl1C C2A C3A C4A -177.7(12) . . . . ?
F1C C3A C4A C5A 174.9(18) . . . . ?
C1A C6A C5A C4A -1(3) . . . . ?
C1A C2A C3A F1C -178.9(12) . . . . ?
C1A C2A C3A C4A 2.3(18) . . . . ?
C2A C3A C4A C5A -6(2) . . . . ?
C3A C4A C5A C6A 6(3) . . . . ?
C5A C6A C1A C2A -3(2) . . . . ?
Cl1A C4C C5C C6A 178.0(11) . . . . ?
F1A C3C C4C Cl1A 0.7(18) . . . . ?
F1A C3C C4C C5C -178.2(13) . . . . ?
C1C C6A C5C C4C 1.3(19) . . . . ?
C1C C2C C3C F1A -179.4(12) . . . . ?
C1C C2C C3C C4C 0.0(18) . . . . ?
C2C C3C C4C Cl1A -178.8(10) . . . . ?
C2C C3C C4C C5C 2.3(19) . . . . ?
C3C C4C C5C C6A -3(2) . . . . ?
C5C C6A C1C C2C 1.0(15) . . . . ?
O6A C24A C25A C26A -178.5(6) . . . . ?
C23A C24A C25A C26A -0.3(10) . . . . ?
C24A C23A C28A C27A -0.6(7) . . . . ?
C24A C23A C29A O4A 162.5(4) . . . . ?
C24A C23A C29A O5A -16.2(6) . . . . ?
C24A C25A C26A C27A 0.6(11) . . . . ?
C25A C26A C27A C28A -1.0(11) . . . . ?
C26A C27A C28A C23A 1.0(10) . . . . ?
C28A C23A C24A O6A 178.4(5) . . . . ?
C28A C23A C24A C25A 0.2(7) . . . . ?
C28A C23A C29A O4A -17.3(6) . . . . ?
C28A C23A C29A O5A 164.0(4) . . . . ?
C29A C23A C24A O6A -1.4(7) . . . . ?
C29A C23A C24A C25A -179.6(5) . . . . ?
C29A C23A C28A C27A 179.2(5) . . . . ?
O6C C24C C25C C26C 179.0(5) . . . . ?
C23C C24C C25C C26C -2.5(7) . . . . ?
C24C C23C C28C C27C 0.2(6) . . . . ?
C24C C23C C29C O4C 174.8(3) . . . . ?
C24C C23C C29C O5C -5.8(5) . . . . ?
C24C C25C C26C C27C 2.0(8) . . . . ?
C25C C26C C27C C28C -0.5(8) . . . . ?
C26C C27C C28C C23C -0.7(7) . . . . ?
C28C C23C C24C O6C 179.8(4) . . . . ?
C28C C23C C24C C25C 1.3(6) . . . . ?
C28C C23C C29C O4C -6.9(5) . . . . ?
C28C C23C C29C O5C 172.5(3) . . . . ?
C29C C23C C24C O6C -1.8(6) . . . . ?
C29C C23C C24C C25C 179.7(4) . . . . ?
C29C C23C C28C C27C -178.1(4) . . . . ?
O6D C24D C25D C26D -177.8(7) . . . . ?
C23D C24D C25D C26D 1.0(8) . . . . ?
C24D C23D C28D C27D 1.4(8) . . . . ?
C24D C23D C29D O4D -0.2(6) . . . . ?
C24D C23D C29D O5D 180.0(4) . . . . ?
C24D C25D C26D C27D 0.9(12) . . . . ?
C25D C26D C27D C28D -1.7(14) . . . . ?
C26D C27D C28D C23D 0.5(12) . . . . ?
C28D C23D C24D O6D 176.6(5) . . . . ?
C28D C23D C24D C25D -2.1(6) . . . . ?
C28D C23D C29D O4D -176.9(5) . . . . ?
C28D C23D C29D O5D 3.3(6) . . . . ?
C29D C23D C24D O6D -0.2(7) . . . . ?
C29D C23D C24D C25D -178.9(4) . . . . ?
C29D C23D C28D C27D 178.1(6) . . . . ?
O6B C24B C25B C26B -177.0(10) . . . . ?
C23B C24B C25B C26B -1.6(19) . . . . ?
C24B C23B C28B C27B -2.4(11) . . . . ?
C24B C23B C29B O4B 179.3(8) . . . . ?
C24B C23B C29B O5B 2.3(14) . . . . ?
C24B C25B C26B C27B -0.8(19) . . . . ?
C25B C26B C27B C28B 1.5(14) . . . . ?
C26B C27B C28B C23B 0.1(11) . . . . ?
C28B C23B C24B O6B 178.5(7) . . . . ?
C28B C23B C24B C25B 3.2(14) . . . . ?
C28B C23B C29B O4B -2.8(12) . . . . ?
C28B C23B C29B O5B -179.8(9) . . . . ?
C29B C23B C24B O6B -3.6(12) . . . . ?
C29B C23B C24B C25B -178.9(11) . . . . ?
C29B C23B C28B C27B 179.7(8) . . . . ?
O6F C24F C25F C26F -177.6(14) . . . . ?
C23F C24F C25F C26F 1.3(19) . . . . ?
C24F C23F C28F C27F 1(2) . . . . ?
C24F C23F C29F O4F -172(2) . . . . ?
C24F C23F C29F O5F 13(3) . . . . ?
C24F C25F C26F C27F -4(2) . . . . ?
C25F C26F C27F C28F 5(3) . . . . ?
C26F C27F C28F C23F -3(3) . . . . ?
C28F C23F C24F O6F 179.0(15) . . . . ?
C28F C23F C24F C25F 0(2) . . . . ?
C28F C23F C29F O4F 10(3) . . . . ?
C28F C23F C29F O5F -165(2) . . . . ?
C29F C23F C24F O6F 1(2) . . . . ?
C29F C23F C24F C25F -178.3(16) . . . . ?
C29F C23F C28F C27F 179.2(17) . . . . ?
